data_7132030
loop_
_publ_author_name
'Han, Er-Meng'
'Meng, Ru-Xin'
'Tian, Yi-Qi'
'Yan, Jun'
'Liu, Kaiyu'
'Liu, Chao'

_publ_section_title
;
 Al12Co4: A Pioneering Heterometallic Aluminum-oxo Cluster with
 Surface-exposed Co Sites for Oxygen Evolution Reaction
;
_journal_name_full 'Chemical Communications'
_journal_paper_doi 10.1039/D3CC03672C
_journal_year 2023
_chemical_formula_moiety 'C200 H268 Al12 Cl2 Co4 N8 O42, 14(C3 H7 N O), 4[C3H7ON], 0[C3H7ON]'
_chemical_formula_sum 'C254 H394 Al12 Cl2 Co4 N26 O60'
_chemical_formula_weight 5402.31
_space_group_crystal_system monoclinic
_space_group_IT_number 15
_space_group_name_Hall '-C 2yc'
_space_group_name_H-M_alt 'C 1 2/c 1'
_atom_sites_solution_hydrogens mixed
_atom_sites_solution_primary iterative
_audit_creation_date 2023-08-15
_audit_creation_method
;
Olex2 1.5
(compiled 2023.03.06 svn.rbb2c1857 for OlexSys, GUI svn.r6748)
;
_audit_update_record
;
2023-08-16 deposited with the CCDC.	2023-08-17 downloaded from the CCDC.
;
_cell_angle_alpha 90
_cell_angle_beta 113.372(2)
_cell_angle_gamma 90
_cell_formula_units_Z 4
_cell_length_a 38.1054(16)
_cell_length_b 23.6556(11)
_cell_length_c 34.533(2)
_cell_measurement_reflns_used 9862
_cell_measurement_temperature 150.0
_cell_measurement_theta_max 56.968
_cell_measurement_theta_min 2.525
_cell_volume 28574(2)
_computing_cell_refinement 'SAINT V8.38A (Bruker, 2018)'
_computing_data_collection 'CrysAlisPro 1.171.42.55a (Rigaku OD, 2022)'
_computing_data_reduction 'SAINT V8.38A (Bruker, 2018)'
_computing_molecular_graphics 'Olex2 1.5 (Dolomanov et al., 2009)'
_computing_publication_material 'Olex2 1.5 (Dolomanov et al., 2009)'
_computing_structure_refinement 'SHELXL 2018/3 (Sheldrick, 2015)'
_computing_structure_solution 'olex2.solve 1.5 (Bourhis et al., 2015)'
_diffrn_ambient_temperature 150.0
_diffrn_detector 'Bruker APEX2 area detector'
_diffrn_detector_area_resol_mean 7.9
_diffrn_detector_type 'CCD area detector'
_diffrn_measured_fraction_theta_full 0.996
_diffrn_measured_fraction_theta_max 0.991
_diffrn_measurement_device 'three-circle diffractometer'
_diffrn_measurement_device_type 'Bruker APEX-II CCD'
_diffrn_measurement_method '\f and \w scans'
_diffrn_radiation_monochromator 'mirror optics'
_diffrn_radiation_probe x-ray
_diffrn_radiation_type GaK\a
_diffrn_radiation_wavelength 1.34139
_diffrn_reflns_av_R_equivalents 0.1117
_diffrn_reflns_av_unetI/netI 0.1071
_diffrn_reflns_Laue_measured_fraction_full 0.996
_diffrn_reflns_Laue_measured_fraction_max 0.991
_diffrn_reflns_limit_h_max 47
_diffrn_reflns_limit_h_min -47
_diffrn_reflns_limit_k_max 29
_diffrn_reflns_limit_k_min -28
_diffrn_reflns_limit_l_max 43
_diffrn_reflns_limit_l_min -43
_diffrn_reflns_number 108187
_diffrn_reflns_point_group_measured_fraction_full 0.996
_diffrn_reflns_point_group_measured_fraction_max 0.991
_diffrn_reflns_theta_full 53.594
_diffrn_reflns_theta_max 57.091
_diffrn_reflns_theta_min 6.065
_diffrn_source 'microfocus sealed X-ray tube'
_diffrn_source_current 2.23
_diffrn_source_power 0.1557878
_diffrn_source_type 'Incoatec I\ms'
_diffrn_source_voltage 69.86
_diffrn_standards_number 0
_exptl_absorpt_coefficient_mu 2.007
_exptl_absorpt_correction_T_max 0.7512
_exptl_absorpt_correction_T_min 0.5214
_exptl_absorpt_correction_type multi-scan
_exptl_absorpt_process_details
;
SADABS-2016/2 (Bruker,2016/2) was used for absorption correction.
wR2(int) was 0.1567 before and 0.0675 after correction.
The Ratio of minimum to maximum transmission is 0.6941.
The \l/2 correction factor is Not present.
;
_exptl_crystal_colour 'clear orangish pink'
_exptl_crystal_colour_lustre clear
_exptl_crystal_colour_modifier orangish
_exptl_crystal_colour_primary pink
_exptl_crystal_density_diffrn 1.256
_exptl_crystal_description prism
_exptl_crystal_F_000 11512
_exptl_crystal_size_max 0.5
_exptl_crystal_size_mid 0.4
_exptl_crystal_size_min 0.3
_refine_diff_density_max 1.372
_refine_diff_density_min -0.829
_refine_diff_density_rms 0.089
_refine_ls_extinction_method none
_refine_ls_goodness_of_fit_ref 0.996
_refine_ls_hydrogen_treatment mixed
_refine_ls_matrix_type full
_refine_ls_number_parameters 1674
_refine_ls_number_reflns 29056
_refine_ls_number_restraints 253
_refine_ls_restrained_S_all 0.998
_refine_ls_R_factor_all 0.1287
_refine_ls_R_factor_gt 0.0744
_refine_ls_shift/su_max 0.002
_refine_ls_shift/su_mean 0.000
_refine_ls_structure_factor_coef Fsqd
_refine_ls_weighting_details 'w=1/[\s^2^(Fo^2^)+(0.1228P)^2^] where P=(Fo^2^+2Fc^2^)/3'
_refine_ls_weighting_scheme calc
_refine_ls_wR_factor_gt 0.1905
_refine_ls_wR_factor_ref 0.2217
_reflns_Friedel_coverage 0.000
_reflns_number_gt 16462
_reflns_number_total 29056
_reflns_threshold_expression 'I > 2\s(I)'
_cod_data_source_file d3cc03672c2.cif
_cod_data_source_block Al12Co4
_cod_original_cell_volume 28574(3)
_cod_database_code 7132030
_shelx_shelxl_version_number 2018/3
_shelx_space_group_comment
;
The symmetry employed for this shelxl refinement is uniquely defined
by the following loop, which should always be used as a source of
symmetry information in preference to the above space-group names.
They are only intended as comments.
;
_shelx_estimated_absorpt_t_max 0.584
_shelx_estimated_absorpt_t_min 0.434
_olex2_refinement_description
;
1. Fixed Uiso
 At 1.2 times of:
  All C(H) groups, All C(H,H) groups
 At 1.5 times of:
  All C(H,H,H) groups
2. Restrained distances
 N3-C19 = N3-C3
 1.433 with sigma of 0.01
 N2-C14 = N2-C13
 1.433 with sigma of 0.01
 N4-C16 = N4-C17
 1.433 with sigma of 0.01
 C03S-C045 \\sim C03T-C0
 with sigma of 0.04
 C03Q-C03S \\sim C5-C03T
 with sigma of 0.04
 N02U-C03S \\sim N02V-C03T
 with sigma of 0.02
 N02U-C045 \\sim N02V-C0
 with sigma of 0.02
 C03Q-C045 \\sim C5-C0
 with sigma of 0.04
 O00S-C03Q \\sim O00S-C5
 with sigma of 0.02
 N02U-C03Q \\sim N02V-C5
 with sigma of 0.02
 O00S-N02U \\sim O00S-N02V
 with sigma of 0.04
 C02T-C8 \\sim C02T-C8A
 with sigma of 0.02
 C02T-C7 \\sim C02T-C7A
 with sigma of 0.02
 C02T-C6 \\sim C02T-C6A
 with sigma of 0.02
 C030-C9 \\sim C030-C9A
 with sigma of 0.04
 C030-C10 \\sim C030-C10A
 with sigma of 0.02
 C030-C11 \\sim C030-C11A
 with sigma of 0.02
 C9-C11 \\sim C9A-C11A
 with sigma of 0.04
3. Rigid bond restraints
 C02T, C7, C6, C8
 with sigma for 1-2 distances of 0.001 and sigma for 1-3 distances of 0.002
 C030, C10, C11, C9
 with sigma for 1-2 distances of 0.001 and sigma for 1-3 distances of 0.002
 C13, N2, C14, C15, O12
 with sigma for 1-2 distances of 0.001 and sigma for 1-3 distances of 0.002
 C16, N4, C17, C18, O2
 with sigma for 1-2 distances of 0.001 and sigma for 1-3 distances of 0.002
4. Uiso/Uaniso restraints and constraints
C02T \\sim C7 \\sim C6 \\sim C8: within 2A with sigma of 0.001 and sigma for
terminal atoms of 0.002 within 2A
C030 \\sim C10 \\sim C11 \\sim C9: within 2A with sigma of 0.001 and sigma for
terminal atoms of 0.002 within 2A
C3 \\sim N3 \\sim C19 \\sim C12 \\sim O1: within 2A with sigma of 0.001 and
sigma for terminal atoms of 0.002 within 2A
C13 \\sim N2 \\sim C14 \\sim C15 \\sim O12: within 2A with sigma of 0.001 and
sigma for terminal atoms of 0.002 within 2A
O2 \\sim C18 \\sim N4 \\sim C17 \\sim C16: within 2A with sigma of 0.001 and
sigma for terminal atoms of 0.002 within 2A
Uanis(C11) \\sim Ueq, Uanis(C9) \\sim Ueq, Uanis(C10) \\sim Ueq, Uanis(C7)
\\sim Ueq, Uanis(C6) \\sim Ueq, Uanis(C8) \\sim Ueq: with sigma of 0.01 and
sigma for terminal atoms of 0.02
5. Rigid body (RIGU) restrains
 O00S, C5, N02V, C0, C03T
 with sigma for 1-2 distances of 0.001 and sigma for 1-3 distances of 0.002
 C02T, C7A, C8A, C6A
 with sigma for 1-2 distances of 0.001 and sigma for 1-3 distances of 0.002
 C10A, C11A, C030, C9A
 with sigma for 1-2 distances of 0.001 and sigma for 1-3 distances of 0.002
6. Others
 Sof(C5)=Sof(H03Z)=Sof(N02V)=Sof(C03T)=Sof(H11)=Sof(H21)=Sof(H22)=Sof(C0)=
 Sof(H0A)=Sof(H0B)=Sof(H0C)=1-FVAR(1)
 Sof(N02U)=Sof(C03Q)=Sof(H5)=Sof(C03S)=Sof(H7)=Sof(HT)=Sof(HU)=Sof(C045)=
 Sof(H04G)=Sof(H04H)=Sof(H04I)=FVAR(1)
 Sof(C6A)=Sof(H6AA)=Sof(H6AB)=Sof(H6AC)=Sof(C8A)=Sof(H8AA)=Sof(H8AB)=Sof(H8AC)=
 Sof(C7A)=Sof(H7AA)=Sof(H7AB)=Sof(H7AC)=1-FVAR(2)
 Sof(C7)=Sof(H7A)=Sof(H7B)=Sof(H7C)=Sof(C6)=Sof(H6A)=Sof(H6B)=Sof(H6C)=Sof(C8)=
 Sof(H8A)=Sof(H8B)=Sof(H8C)=FVAR(2)
 Sof(C10A)=Sof(H10D)=Sof(H10E)=Sof(H10F)=Sof(C9A)=Sof(H9AA)=Sof(H9AB)=
 Sof(H9AC)=Sof(C11A)=Sof(H11D)=Sof(H11E)=Sof(H11F)=1-FVAR(3)
 Sof(C10)=Sof(H10A)=Sof(H10B)=Sof(H10C)=Sof(C9)=Sof(H9A)=Sof(H9B)=Sof(H9C)=
 Sof(C11)=Sof(H11A)=Sof(H11B)=Sof(H11C)=FVAR(3)
7.a Riding coordinates:
 C03O(H3,HN,HO), C03S(H7,HT,HU), C0(H0A,H0B,H0C)
7.b Secondary CH2 refined with riding coordinates:
 C011(H01A,H01B), C01D(H01C,H01D), C01M(H01E,H01F), C01O(H01G,H01H), C01P(H01I,
 H01J), C01Q(H01K,H01M), C023(H02A,H02B), C02A(H02C,H02D)
7.c Aromatic/amide H refined with riding coordinates:
 C01L(H01L), C01N(H01N), C01S(H01S), C01T(H01T), C01V(H01V), C01W(H01W),
 C01Y(H01Y), C024(H024), C025(H025), C026(H026), C02D(H02E), C02F(H02F),
 C02H(H02H), C02I(H02I), C02L(H02L), C02N(H02N), C02R(H02R), C02V(H02V),
 C02W(H02W), C037(H037), C03H(H03Y), C03Q(H5), C4(H4A), C040(H040), C12(H12A),
 C15(H15A), C18(H18), C5(H03Z)
7.d Idealised Me refined as rotating group:
 C02Q(H02G,H02J,H02K), C2(H2A,H2B,H2C), C02Y(H02M,H02O,H02P), C033(H03A,H03B,
 H03C), C034(H12,H,HA), C035(H03D,H03E,H03F), C036(H03G,H03H,H03I), C038(H03J,
 H03K,H03L), C03A(H16,HB,HC), C1(H1A,H1B,H1C), C03C(H03M,H03N,H03O), C03D(H03P,
 H03Q,H03R), C03E(H03S,H03T,H03U), C03G(H03V,H03W,H03X), C03I(H03,HD,HE),
 C03J(H1,HF,HG), C03K(H14,HH,HI), C03L(H13,HJ,HK), C03N(H2,HL,HM), C03P(H4,HP,
 HQ), C03R(H6,HR,HS), C03U(H8,HV,HW), C03W(H9,HX,HY), C03Y(H15,HZ,H17),
 C03Z(H10,H19,H20), C041(H04A,H04B,H04C), C044(H04D,H04E,H04F), C045(H04G,H04H,
 H04I), C10(H10A,H10B,H10C), C048(H04J,H04K,H04L), C049(H04M,H04N,H04O),
 C04A(H04P,H04Q,H04R), C7(H7A,H7B,H7C), C04D(H04S,H04T,H04U), C6(H6A,H6B,H6C),
 C8(H8A,H8B,H8C), C9(H9A,H9B,H9C), C11(H11A,H11B,H11C), C19(H19A,H19B,H19C),
 C3(H3A,H3B,H3C), C13(H13A,H13B,H13C), C14(H14A,H14B,H14C), C17(H17A,H17B,H17C),
  C16(H16A,H16B,H16C), C03T(H11,H21,H22), C6A(H6AA,H6AB,H6AC), C8A(H8AA,H8AB,
 H8AC), C7A(H7AA,H7AB,H7AC), C10A(H10D,H10E,H10F), C9A(H9AA,H9AB,H9AC),
 C11A(H11D,H11E,H11F)
;
_smtbx_masks_void_probe_radius 1.2
_smtbx_masks_void_truncation_radius 1.2
_olex2_submission_special_instructions 'No special instructions were received'

loop_
_space_group_symop_operation_xyz
'x, y, z'
'-x, y, -z+1/2'
'x+1/2, y+1/2, z'
'-x+1/2, y+1/2, -z+1/2'
'-x, -y, -z'
'x, -y, z-1/2'
'-x+1/2, -y+1/2, -z'
'x+1/2, -y+1/2, z-1/2'

loop_
_atom_site_label
_atom_site_type_symbol
_atom_site_fract_x
_atom_site_fract_y
_atom_site_fract_z
_atom_site_U_iso_or_equiv
_atom_site_adp_type
_atom_site_occupancy
_atom_site_site_symmetry_order
_atom_site_calc_flag
_atom_site_refinement_flags_posn
_atom_site_refinement_flags_adp
_atom_site_refinement_flags_occupancy
_atom_site_disorder_assembly
_atom_site_disorder_group
Co1 Co 0.76623(2) 0.37456(2) 0.58347(2) 0.02677(16) Uani 1 1 d . . . . .
Co2 Co 0.73392(2) 0.25810(2) 0.38012(2) 0.02701(15) Uani 1 1 d . . . . .
Cl03 Cl 0.68378(3) 0.19799(5) 0.38508(4) 0.0377(3) Uani 1 1 d . . . . .
Al1 Al 0.69859(3) 0.17554(5) 0.55833(4) 0.0220(3) Uani 1 1 d . . . . .
Al6 Al 0.75133(3) 0.30790(5) 0.48405(4) 0.0228(3) Uani 1 1 d . . . . .
Al3 Al 0.70582(3) 0.28709(5) 0.53753(4) 0.0213(3) Uani 1 1 d . . . . .
Al4 Al 0.62641(3) 0.36680(5) 0.50550(4) 0.0225(3) Uani 1 1 d . . . . .
Al5 Al 0.70173(3) 0.38952(5) 0.49661(4) 0.0225(3) Uani 1 1 d . . . . .
Al2 Al 0.62667(3) 0.24292(5) 0.54739(4) 0.0238(3) Uani 1 1 d . . . . .
O00A O 0.76127(7) 0.27579(11) 0.44141(8) 0.0234(6) Uani 1 1 d . . . . .
O00B O 0.66873(7) 0.23674(10) 0.53935(9) 0.0234(6) Uani 1 1 d . . . . .
O00C O 0.66472(7) 0.12434(10) 0.55923(9) 0.0240(6) Uani 1 1 d . . . . .
O00D O 0.66997(7) 0.34165(10) 0.50725(8) 0.0232(6) Uani 1 1 d . . . . .
O00E O 0.70833(7) 0.14408(11) 0.51483(9) 0.0262(6) Uani 1 1 d . . . . .
O00F O 0.66955(7) 0.44216(11) 0.46604(9) 0.0252(6) Uani 1 1 d . . . . .
O00G O 0.72405(7) 0.43339(10) 0.54395(9) 0.0245(6) Uani 1 1 d . . . . .
O00H O 0.74070(7) 0.33627(10) 0.52734(8) 0.0222(6) Uani 1 1 d . . . . .
O00I O 0.59294(7) 0.38989(11) 0.45734(9) 0.0255(6) Uani 1 1 d . . . . .
O00J O 0.72244(7) 0.18293(11) 0.61540(9) 0.0250(6) Uani 1 1 d . . . . .
O00K O 0.78666(7) 0.24957(10) 0.51770(9) 0.0246(6) Uani 1 1 d . . . . .
O00L O 0.71356(7) 0.36119(11) 0.45371(9) 0.0254(6) Uani 1 1 d . . . . .
O00M O 0.72795(8) 0.31479(12) 0.59321(10) 0.0261(7) Uani 1 1 d . . . . .
O00N O 0.63737(7) 0.41705(11) 0.54429(9) 0.0276(6) Uani 1 1 d . . . . .
O00O O 0.59084(7) 0.19361(11) 0.52400(9) 0.0266(6) Uani 1 1 d . . . . .
O00P O 0.60508(8) 0.30641(11) 0.51928(9) 0.0262(6) Uani 1 1 d . . . . .
O00Q O 0.64003(8) 0.24855(12) 0.60135(9) 0.0304(7) Uani 1 1 d . . . . .
O00R O 0.69571(8) 0.32902(13) 0.36326(10) 0.0390(8) Uani 1 1 d . . . . .
O00S O 0.80583(9) 0.42432(13) 0.56951(11) 0.0447(8) Uani 1 1 d D . . . .
O00T O 0.71745(9) 0.24572(14) 0.31734(10) 0.0424(8) Uani 1 1 d . . . . .
O00U O 0.78086(10) 0.41626(14) 0.63966(11) 0.0505(9) Uani 1 1 d . . . . .
O00V O 0.52951(9) 0.29911(15) 0.48867(12) 0.0512(9) Uani 1 1 d . . . . .
O00W O 0.70962(10) 0.36115(14) 0.65738(12) 0.0528(10) Uani 1 1 d . . . . .
C00X C 0.67101(11) 0.47787(16) 0.43631(13) 0.0252(9) Uani 1 1 d . . . . .
C00Y C 0.66373(11) 0.06791(16) 0.55636(13) 0.0235(9) Uani 1 1 d . . . . .
N1 N 0.37157(11) 0.36947(15) 0.52055(14) 0.0425(10) Uani 1 1 d . . . . .
C010 C 0.57575(10) 0.44070(17) 0.44483(13) 0.0257(9) Uani 1 1 d . . . . .
C011 C 0.55654(11) 0.44550(18) 0.50798(13) 0.0279(9) Uani 1 1 d . . . . .
H01A H 0.531196 0.450441 0.509194 0.034 Uiso 1 1 calc R U . . .
H01B H 0.562649 0.404635 0.510697 0.034 Uiso 1 1 calc R U . . .
C012 C 0.71356(11) 0.51594(17) 0.57845(13) 0.0256(9) Uani 1 1 d . . . . .
C013 C 0.69586(11) 0.03442(17) 0.57897(13) 0.0260(9) Uani 1 1 d . . . . .
N014 N 0.48807(10) 0.22542(17) 0.47421(14) 0.0428(10) Uani 1 1 d . . . . .
N015 N 0.86954(11) 0.53170(17) 0.83709(13) 0.0403(9) Uani 1 1 d . . . . .
C016 C 0.57386(10) 0.15564(17) 0.54075(13) 0.0250(9) Uani 1 1 d . . . . .
C017 C 0.72283(11) 0.14804(17) 0.64697(13) 0.0262(9) Uani 1 1 d . . . . .
C018 C 0.70451(11) 0.51011(16) 0.44351(13) 0.0260(9) Uani 1 1 d . . . . .
C019 C 0.72429(11) 0.49097(16) 0.54817(13) 0.0234(9) Uani 1 1 d . . . . .
C01A C 0.73105(11) 0.09040(17) 0.64600(13) 0.0272(9) Uani 1 1 d . . . . .
C01B C 0.73567(10) 0.52593(17) 0.52222(13) 0.0245(9) Uani 1 1 d . . . . .
N01C N 0.65796(13) 0.37978(17) 0.67186(15) 0.0498(11) Uani 1 1 d . . . . .
C01D C 0.74035(11) 0.50271(17) 0.48362(13) 0.0273(9) Uani 1 1 d . . . . .
H01C H 0.746722 0.461997 0.487946 0.033 Uiso 1 1 calc R U . . .
H01D H 0.761946 0.522249 0.480256 0.033 Uiso 1 1 calc R U . . .
C01E C 0.57791(11) 0.46769(17) 0.40955(13) 0.0265(9) Uani 1 1 d . . . . .
C01F C 0.55558(11) 0.17375(17) 0.56669(14) 0.0278(9) Uani 1 1 d . . . . .
C01G C 0.53335(11) 0.07711(18) 0.56904(14) 0.0315(10) Uani 1 1 d . . . . .
C01H C 0.71607(11) 0.16960(17) 0.68163(13) 0.0258(9) Uani 1 1 d . . . . .
C01I C 0.63918(12) 0.48464(17) 0.39856(14) 0.0295(10) Uani 1 1 d . . . . .
C01J C 0.55476(11) 0.46661(17) 0.46552(13) 0.0279(9) Uani 1 1 d . . . . .
C01K C 0.58628(11) 0.47685(17) 0.54432(14) 0.0283(9) Uani 1 1 d . . . . .
C01L C 0.53567(11) 0.13438(17) 0.58009(14) 0.0285(9) Uani 1 1 d . . . . .
H01L H 0.523119 0.146862 0.597442 0.034 Uiso 1 1 calc R U . . .
C01M C 0.60450(11) 0.44700(18) 0.38929(14) 0.0294(9) Uani 1 1 d . . . . .
H01E H 0.613285 0.408344 0.399575 0.035 Uiso 1 1 calc R U . . .
H01F H 0.590004 0.444863 0.358362 0.035 Uiso 1 1 calc R U . . .
C01N C 0.73667(11) 0.05715(19) 0.68166(14) 0.0310(10) Uani 1 1 d . . . . .
H01N H 0.742578 0.018223 0.681086 0.037 Uiso 1 1 calc R U . . .
C01O C 0.69533(11) 0.48200(16) 0.60316(13) 0.0245(9) Uani 1 1 d . . . . .
H01G H 0.698219 0.441161 0.598888 0.029 Uiso 1 1 calc R U . . .
H01H H 0.708960 0.490189 0.633619 0.029 Uiso 1 1 calc R U . . .
C01P C 0.55996(11) 0.23341(17) 0.58471(14) 0.0300(10) Uani 1 1 d . . . . .
H01I H 0.566108 0.259954 0.566135 0.036 Uiso 1 1 calc R U . . .
H01J H 0.535651 0.245665 0.586125 0.036 Uiso 1 1 calc R U . . .
C01Q C 0.73321(11) 0.06227(17) 0.60778(13) 0.0265(9) Uani 1 1 d . . . . .
H01K H 0.753584 0.033235 0.617308 0.032 Uiso 1 1 calc R U . . .
H01M H 0.740485 0.090897 0.591397 0.032 Uiso 1 1 calc R U . . .
C01R C 0.57318(10) 0.09858(17) 0.53018(13) 0.0266(9) Uani 1 1 d . . . . .
C01S C 0.72272(12) 0.13534(18) 0.71645(14) 0.0310(10) Uani 1 1 d . . . . .
H01S H 0.719529 0.150766 0.740245 0.037 Uiso 1 1 calc R U . . .
C01T C 0.69285(11) -0.02370(17) 0.57593(14) 0.0296(10) Uani 1 1 d . . . . .
H01T H 0.714782 -0.045745 0.591476 0.035 Uiso 1 1 calc R U . . .
C01U C 0.62523(11) 0.46307(16) 0.55862(13) 0.0247(9) Uani 1 1 d . . . . .
C01V C 0.55317(11) 0.06006(18) 0.54463(14) 0.0304(10) Uani 1 1 d . . . . .
H01V H 0.553092 0.021213 0.537619 0.036 Uiso 1 1 calc R U . . .
C01W C 0.74077(11) 0.58342(17) 0.53099(14) 0.0300(10) Uani 1 1 d . . . . .
H01W H 0.749079 0.606408 0.513699 0.036 Uiso 1 1 calc R U . . .
C01X C 0.65306(11) 0.49564(16) 0.58972(13) 0.0251(9) Uani 1 1 d . . . . .
C01Y C 0.62805(12) -0.01780(17) 0.52861(15) 0.0310(10) Uani 1 1 d . . . . .
H01Y H 0.604754 -0.035545 0.511180 0.037 Uiso 1 1 calc R U . . .
C01Z C 0.63014(11) 0.23826(16) 0.63392(14) 0.0264(9) Uani 1 1 d . . . . .
C020 C 0.53278(12) 0.54057(18) 0.41151(14) 0.0317(10) Uani 1 1 d . . . . .
C021 C 0.62933(11) 0.04135(17) 0.53032(13) 0.0255(9) Uani 1 1 d . . . . .
C022 C 0.59140(12) 0.23423(17) 0.62813(14) 0.0300(10) Uani 1 1 d . . . . .
C023 C 0.59472(11) 0.07670(17) 0.50477(13) 0.0271(9) Uani 1 1 d . . . . .
H02A H 0.603121 0.109235 0.492553 0.033 Uiso 1 1 calc R U . . .
H02B H 0.577154 0.053608 0.481112 0.033 Uiso 1 1 calc R U . . .
C024 C 0.64876(13) 0.22358(18) 0.70910(15) 0.0348(10) Uani 1 1 d . . . . .
H024 H 0.668357 0.219844 0.736554 0.042 Uiso 1 1 calc R U . . .
C025 C 0.71971(12) 0.57376(17) 0.58610(14) 0.0315(10) Uani 1 1 d . . . . .
H025 H 0.713593 0.590085 0.607775 0.038 Uiso 1 1 calc R U . . .
C026 C 0.55631(12) 0.51597(18) 0.39344(14) 0.0317(10) Uani 1 1 d . . . . .
H026 H 0.557486 0.533140 0.369120 0.038 Uiso 1 1 calc R U . . .
C027 C 0.67214(13) 0.55853(19) 0.37604(15) 0.0355(11) Uani 1 1 d . . . . .
C028 C 0.73396(12) 0.07881(19) 0.71767(14) 0.0335(10) Uani 1 1 d . . . . .
C029 C 0.65914(12) -0.05166(17) 0.55114(15) 0.0328(10) Uani 1 1 d . . . . .
C02A C 0.70123(11) 0.22953(17) 0.68147(14) 0.0283(9) Uani 1 1 d . . . . .
H02C H 0.716547 0.247803 0.708774 0.034 Uiso 1 1 calc R U . . .
H02D H 0.704865 0.251545 0.658956 0.034 Uiso 1 1 calc R U . . .
N02B N 0.64624(12) 0.36591(18) 0.30778(14) 0.0492(11) Uani 1 1 d . . . . .
C02C C 0.65917(12) 0.23142(17) 0.67441(14) 0.0298(10) Uani 1 1 d . . . . .
C02D C 0.58318(13) 0.22653(18) 0.66359(15) 0.0350(11) Uani 1 1 d . . . . .
H02E H 0.557070 0.224831 0.659666 0.042 Uiso 1 1 calc R U . . .
C02E C 0.50929(13) 0.0367(2) 0.58349(15) 0.0389(11) Uani 1 1 d . . . . .
C02F C 0.70379(12) 0.54958(17) 0.41327(14) 0.0315(10) Uani 1 1 d . . . . .
H02F H 0.726101 0.571469 0.418418 0.038 Uiso 1 1 calc R U . . .
C02G C 0.73432(12) 0.60884(18) 0.56372(14) 0.0312(10) Uani 1 1 d . . . . .
C02H C 0.64124(12) 0.54133(18) 0.60706(14) 0.0321(10) Uani 1 1 d . . . . .
H02H H 0.660005 0.563015 0.628488 0.039 Uiso 1 1 calc R U . . .
C02I C 0.53367(11) 0.51535(18) 0.44821(14) 0.0301(10) Uani 1 1 d . . . . .
H02I H 0.519241 0.532035 0.462204 0.036 Uiso 1 1 calc R U . . .
C02J C 0.60274(13) 0.5564(2) 0.59404(15) 0.0372(11) Uani 1 1 d . . . . .
C02K C 0.61069(13) 0.22117(19) 0.70431(16) 0.0371(11) Uani 1 1 d . . . . .
C02L C 0.57599(12) 0.52325(19) 0.56248(14) 0.0346(10) Uani 1 1 d . . . . .
H02L H 0.549686 0.532757 0.553015 0.042 Uiso 1 1 calc R U . . .
C02M C 0.74626(13) 0.0433(2) 0.75803(14) 0.0392(11) Uani 1 1 d . . . . .
C02N C 0.63982(12) 0.52527(19) 0.36939(14) 0.0345(10) Uani 1 1 d . . . . .
H02N H 0.617606 0.530480 0.344248 0.041 Uiso 1 1 calc R U . . .
C02O C 0.65733(13) -0.11671(18) 0.54820(18) 0.0418(12) Uani 1 1 d . . . . .
C02P C 0.50734(13) 0.5911(2) 0.39025(15) 0.0395(11) Uani 1 1 d . . . . .
C02Q C 0.51165(15) -0.0242(2) 0.57071(17) 0.0473(13) Uani 1 1 d . . . . .
H02G H 0.495980 -0.048266 0.580667 0.071 Uiso 1 1 calc R U . . .
H02J H 0.538287 -0.037012 0.583319 0.071 Uiso 1 1 calc R U . . .
H02K H 0.502205 -0.026733 0.539915 0.071 Uiso 1 1 calc R U . . .
C02R C 0.51791(14) 0.2529(2) 0.47257(18) 0.0478(13) Uani 1 1 d . . . . .
H02R H 0.531312 0.235316 0.457762 0.057 Uiso 1 1 calc R U . . .
N02S N 0.69863(15) 0.2037(2) 0.25456(16) 0.0675(14) Uani 1 1 d . . . . .
C02T C 0.74401(14) 0.67111(19) 0.57566(17) 0.0462(10) Uani 1 1 d D U . . .
N02U N 0.86300(14) 0.4664(2) 0.58546(18) 0.0373(14) Uani 0.741(7) 1 d D . P A 1
C02V C 0.71042(15) 0.2034(2) 0.29563(18) 0.0501(13) Uani 1 1 d . . . . .
H02V H 0.713704 0.167838 0.309387 0.060 Uiso 1 1 calc R U . . .
C02W C 0.67553(15) 0.36999(19) 0.64641(17) 0.0430(12) Uani 1 1 d . . . . .
H02W H 0.660270 0.369821 0.616977 0.052 Uiso 1 1 calc R U . . .
C2 C 0.36961(15) 0.4274(2) 0.50669(17) 0.0483(13) Uani 1 1 d . . . . .
H2A H 0.342814 0.439343 0.493690 0.073 Uiso 1 1 calc R U . . .
H2B H 0.381196 0.430468 0.486011 0.073 Uiso 1 1 calc R U . . .
H2C H 0.383488 0.451664 0.530962 0.073 Uiso 1 1 calc R U . . .
C02Y C 0.86741(14) 0.5856(2) 0.85491(18) 0.0481(13) Uani 1 1 d . . . . .
H02M H 0.841616 0.591171 0.854043 0.072 Uiso 1 1 calc R U . . .
H02O H 0.873110 0.615535 0.838649 0.072 Uiso 1 1 calc R U . . .
H02P H 0.886029 0.587038 0.884245 0.072 Uiso 1 1 calc R U . . .
C02Z C 0.59870(15) 0.2133(2) 0.74114(17) 0.0487(13) Uani 1 1 d . . . . .
C030 C 0.58968(16) 0.6059(2) 0.61440(18) 0.0543(12) Uani 1 1 d D U . . .
O3 O 0.39008(18) 0.27907(19) 0.5179(2) 0.116(2) Uani 1 1 d . . . . .
C032 C 0.67320(15) 0.6028(2) 0.34421(17) 0.0454(12) Uani 1 1 d . . . . .
C033 C 0.46737(13) 0.0561(2) 0.56292(18) 0.0533(14) Uani 1 1 d . . . . .
H03A H 0.459014 0.056266 0.532173 0.080 Uiso 1 1 calc R U . . .
H03B H 0.465106 0.094299 0.572664 0.080 Uiso 1 1 calc R U . . .
H03C H 0.451294 0.030094 0.570805 0.080 Uiso 1 1 calc R U . . .
C034 C 0.46663(15) 0.2465(2) 0.4972(2) 0.0562(15) Uani 1 1 d . . . . .
H12 H 0.471384 0.222551 0.521981 0.084 Uiso 1 1 calc R U . . .
H H 0.439296 0.245911 0.479035 0.084 Uiso 1 1 calc R U . . .
HA H 0.474565 0.285328 0.506404 0.084 Uiso 1 1 calc R U . . .
C035 C 0.52241(17) 0.0387(2) 0.63190(17) 0.0581(15) Uani 1 1 d . . . . .
H03D H 0.505907 0.014228 0.640337 0.087 Uiso 1 1 calc R U . . .
H03E H 0.520757 0.077599 0.640764 0.087 Uiso 1 1 calc R U . . .
H03F H 0.548908 0.025484 0.645339 0.087 Uiso 1 1 calc R U . . .
C036 C 0.78991(15) 0.0373(3) 0.77614(17) 0.0572(15) Uani 1 1 d . . . . .
H03G H 0.797797 0.022387 0.754360 0.086 Uiso 1 1 calc R U . . .
H03H H 0.798123 0.011355 0.800223 0.086 Uiso 1 1 calc R U . . .
H03I H 0.801689 0.074424 0.785413 0.086 Uiso 1 1 calc R U . . .
C037 C 0.66540(16) 0.3239(3) 0.33280(19) 0.0591(15) Uani 1 1 d . . . . .
H037 H 0.654695 0.287112 0.326496 0.071 Uiso 1 1 calc R U . . .
C038 C 0.48608(17) 0.6137(2) 0.41662(18) 0.0597(16) Uani 1 1 d . . . . .
H03J H 0.470109 0.645937 0.402063 0.090 Uiso 1 1 calc R U . . .
H03K H 0.504667 0.625906 0.444283 0.090 Uiso 1 1 calc R U . . .
H03L H 0.469894 0.583827 0.420337 0.090 Uiso 1 1 calc R U . . .
N039 N 0.83540(14) 0.4736(2) 0.67330(19) 0.0744(16) Uani 1 1 d . . . . .
C03A C 0.86521(18) 0.4823(2) 0.8591(2) 0.0618(16) Uani 1 1 d . . . . .
H16 H 0.884859 0.482405 0.887904 0.093 Uiso 1 1 calc R U . . .
HB H 0.868000 0.448324 0.844317 0.093 Uiso 1 1 calc R U . . .
HC H 0.839832 0.482565 0.859976 0.093 Uiso 1 1 calc R U . . .
C1 C 0.35685(18) 0.3576(3) 0.5524(2) 0.0662(17) Uani 1 1 d . . . . .
H1A H 0.369955 0.381478 0.577137 0.099 Uiso 1 1 calc R U . . .
H1B H 0.361265 0.317707 0.560613 0.099 Uiso 1 1 calc R U . . .
H1C H 0.329355 0.365487 0.541024 0.099 Uiso 1 1 calc R U . . .
C03C C 0.57291(18) 0.1601(3) 0.73348(19) 0.0695(18) Uani 1 1 d . . . . .
H03M H 0.551711 0.162847 0.705734 0.104 Uiso 1 1 calc R U . . .
H03N H 0.562710 0.157707 0.755393 0.104 Uiso 1 1 calc R U . . .
H03O H 0.588022 0.126205 0.734465 0.104 Uiso 1 1 calc R U . . .
C03D C 0.47729(14) 0.5722(2) 0.34712(18) 0.0566(15) Uani 1 1 d . . . . .
H03P H 0.461321 0.542297 0.351317 0.085 Uiso 1 1 calc R U . . .
H03Q H 0.490254 0.557692 0.329667 0.085 Uiso 1 1 calc R U . . .
H03R H 0.461208 0.604446 0.332961 0.085 Uiso 1 1 calc R U . . .
C03E C 0.73449(19) 0.0705(3) 0.79151(18) 0.0673(18) Uani 1 1 d . . . . .
H03S H 0.750452 0.103764 0.803390 0.101 Uiso 1 1 calc R U . . .
H03T H 0.737917 0.043110 0.814029 0.101 Uiso 1 1 calc R U . . .
H03U H 0.707587 0.081905 0.778448 0.101 Uiso 1 1 calc R U . . .
O03F O 0.87579(19) 0.4803(3) 0.78414(18) 0.127(2) Uani 1 1 d . . . . .
C03G C 0.72907(19) -0.0163(2) 0.74894(19) 0.0667(17) Uani 1 1 d . . . . .
H03V H 0.701248 -0.013960 0.739691 0.100 Uiso 1 1 calc R U . . .
H03W H 0.739741 -0.039252 0.774629 0.100 Uiso 1 1 calc R U . . .
H03X H 0.735233 -0.033839 0.726689 0.100 Uiso 1 1 calc R U . . .
C03H C 0.79924(18) 0.4641(3) 0.6457(2) 0.0696(17) Uani 1 1 d . . . . .
H03Y H 0.785841 0.495312 0.629079 0.084 Uiso 1 1 calc R U . . .
C03I C 0.57527(19) 0.2653(3) 0.7439(2) 0.0739(19) Uani 1 1 d . . . . .
H03 H 0.589814 0.299848 0.744909 0.111 Uiso 1 1 calc R U . . .
HD H 0.570133 0.262725 0.769514 0.111 Uiso 1 1 calc R U . . .
HE H 0.551023 0.266364 0.719117 0.111 Uiso 1 1 calc R U . . .
C03J C 0.53100(18) 0.6391(2) 0.3835(2) 0.073(2) Uani 1 1 d . . . . .
H1 H 0.513947 0.669271 0.367202 0.110 Uiso 1 1 calc R U . . .
HF H 0.545937 0.624836 0.368124 0.110 Uiso 1 1 calc R U . . .
HG H 0.548347 0.653924 0.410947 0.110 Uiso 1 1 calc R U . . .
C03K C 0.6782(2) 0.3774(3) 0.7165(2) 0.076(2) Uani 1 1 d . . . . .
H14 H 0.668573 0.345864 0.727813 0.114 Uiso 1 1 calc R U . . .
HH H 0.674514 0.412912 0.729020 0.114 Uiso 1 1 calc R U . . .
HI H 0.705527 0.371919 0.723300 0.114 Uiso 1 1 calc R U . . .
C03L C 0.47904(17) 0.1686(3) 0.4569(2) 0.0736(19) Uani 1 1 d . . . . .
H13 H 0.495659 0.158769 0.442361 0.110 Uiso 1 1 calc R U . . .
HJ H 0.452268 0.167076 0.436911 0.110 Uiso 1 1 calc R U . . .
HK H 0.483121 0.141639 0.479868 0.110 Uiso 1 1 calc R U . . .
C03N C 0.63320(19) 0.2052(3) 0.78323(19) 0.080(2) Uani 1 1 d . . . . .
H2 H 0.646789 0.170468 0.782063 0.120 Uiso 1 1 calc R U . . .
HL H 0.624316 0.202324 0.806185 0.120 Uiso 1 1 calc R U . . .
HM H 0.650495 0.237562 0.788287 0.120 Uiso 1 1 calc R U . . .
C03O C 0.66194(18) 0.4211(3) 0.3122(2) 0.079(2) Uani 1 1 d . . . . .
H3 H 0.664537 0.437105 0.339423 0.119 Uiso 1 1 d R U . . .
HN H 0.644987 0.445135 0.289323 0.119 Uiso 1 1 d R U . . .
HO H 0.687137 0.419235 0.310923 0.119 Uiso 1 1 d R U . . .
C03P C 0.70586(17) 0.5873(3) 0.3296(2) 0.080(2) Uani 1 1 d . . . . .
H4 H 0.729975 0.583308 0.354335 0.120 Uiso 1 1 calc R U . . .
HP H 0.708398 0.617318 0.311317 0.120 Uiso 1 1 calc R U . . .
HQ H 0.699701 0.551574 0.313977 0.120 Uiso 1 1 calc R U . . .
C03Q C 0.84069(17) 0.4234(3) 0.5866(2) 0.0365(16) Uani 0.741(7) 1 d D . P A 1
H5 H 0.852619 0.390220 0.601463 0.044 Uiso 0.741(7) 1 calc R U P A 1
C03R C 0.68576(19) -0.1384(2) 0.5303(3) 0.079(2) Uani 1 1 d . . . . .
H6 H 0.679745 -0.121719 0.502419 0.118 Uiso 1 1 calc R U . . .
HR H 0.683927 -0.179701 0.527746 0.118 Uiso 1 1 calc R U . . .
HS H 0.711781 -0.127787 0.549265 0.118 Uiso 1 1 calc R U . . .
C03S C 0.8462(2) 0.5160(4) 0.5606(3) 0.054(2) Uani 0.741(7) 1 d D . P A 1
H7 H 0.844944 0.510743 0.531932 0.082 Uiso 0.741(7) 1 d R U P A 1
HT H 0.861844 0.549173 0.573422 0.082 Uiso 0.741(7) 1 d R U P A 1
HU H 0.820294 0.521523 0.559482 0.082 Uiso 0.741(7) 1 d R U P A 1
C4 C 0.38668(19) 0.3291(3) 0.5060(2) 0.076(2) Uani 1 1 d . . . . .
H4A H 0.395653 0.338873 0.484818 0.092 Uiso 1 1 calc R U . . .
C03U C 0.61812(17) -0.1381(2) 0.5188(3) 0.099(3) Uani 1 1 d . . . . .
H8 H 0.598991 -0.126012 0.529493 0.148 Uiso 1 1 calc R U . . .
HV H 0.618497 -0.179459 0.517614 0.148 Uiso 1 1 calc R U . . .
HW H 0.611601 -0.122553 0.490528 0.148 Uiso 1 1 calc R U . . .
C03W C 0.63734(18) 0.6045(3) 0.3044(2) 0.081(2) Uani 1 1 d . . . . .
H9 H 0.633105 0.567322 0.290693 0.121 Uiso 1 1 calc R U . . .
HX H 0.640081 0.633009 0.285204 0.121 Uiso 1 1 calc R U . . .
HY H 0.615499 0.614100 0.311319 0.121 Uiso 1 1 calc R U . . .
C03Y C 0.61669(18) 0.3885(3) 0.6550(3) 0.092(3) Uani 1 1 d . . . . .
H15 H 0.606536 0.388846 0.624099 0.139 Uiso 1 1 calc R U . . .
HZ H 0.611096 0.424679 0.665130 0.139 Uiso 1 1 calc R U . . .
H17 H 0.604702 0.357760 0.664414 0.139 Uiso 1 1 calc R U . . .
C03Z C 0.6922(3) 0.2554(3) 0.2316(2) 0.096(2) Uani 1 1 d . . . . .
H10 H 0.665019 0.265342 0.221207 0.144 Uiso 1 1 calc R U . . .
H19 H 0.699644 0.251024 0.207705 0.144 Uiso 1 1 calc R U . . .
H20 H 0.707460 0.285529 0.250193 0.144 Uiso 1 1 calc R U . . .
C040 C 0.87349(19) 0.5254(4) 0.8012(2) 0.082(2) Uani 1 1 d . . . . .
H040 H 0.874712 0.559071 0.786744 0.098 Uiso 1 1 calc R U . . .
C041 C 0.6677(3) -0.1419(3) 0.5924(3) 0.101(3) Uani 1 1 d . . . . .
H04A H 0.693511 -0.129770 0.611019 0.151 Uiso 1 1 calc R U . . .
H04B H 0.666932 -0.183301 0.590547 0.151 Uiso 1 1 calc R U . . .
H04C H 0.649362 -0.128861 0.603836 0.151 Uiso 1 1 calc R U . . .
C044 C 0.6097(2) 0.3584(4) 0.2725(3) 0.128(4) Uani 1 1 d . . . . .
H04D H 0.602326 0.318438 0.270245 0.192 Uiso 1 1 calc R U . . .
H04E H 0.611905 0.370362 0.246361 0.192 Uiso 1 1 calc R U . . .
H04F H 0.590208 0.381264 0.276973 0.192 Uiso 1 1 calc R U . . .
C045 C 0.90419(19) 0.4623(3) 0.6067(3) 0.057(2) Uani 0.741(7) 1 d D . P A 1
H04G H 0.911044 0.425994 0.621504 0.086 Uiso 0.741(7) 1 calc R U P A 1
H04H H 0.913717 0.493209 0.627180 0.086 Uiso 0.741(7) 1 calc R U P A 1
H04I H 0.915692 0.465004 0.585970 0.086 Uiso 0.741(7) 1 calc R U P A 1
C10 C 0.5483(4) 0.6229(9) 0.5893(6) 0.0553(17) Uani 0.381(15) 1 d D U P B 1
H10A H 0.544337 0.629900 0.559910 0.083 Uiso 0.381(15) 1 calc R U P B 1
H10B H 0.542590 0.657419 0.601443 0.083 Uiso 0.381(15) 1 calc R U P B 1
H10C H 0.531334 0.592440 0.590490 0.083 Uiso 0.381(15) 1 calc R U P B 1
C048 C 0.8572(2) 0.4261(3) 0.6970(2) 0.108(3) Uani 1 1 d . . . . .
H04J H 0.864269 0.432539 0.727142 0.162 Uiso 1 1 calc R U . . .
H04K H 0.880443 0.421763 0.691506 0.162 Uiso 1 1 calc R U . . .
H04L H 0.841785 0.391602 0.688274 0.162 Uiso 1 1 calc R U . . .
C049 C 0.6844(3) 0.6604(3) 0.3651(2) 0.104(3) Uani 1 1 d . . . . .
H04M H 0.663808 0.674734 0.372655 0.156 Uiso 1 1 calc R U . . .
H04N H 0.688649 0.686711 0.345488 0.156 Uiso 1 1 calc R U . . .
H04O H 0.707902 0.656796 0.390622 0.156 Uiso 1 1 calc R U . . .
C04A C 0.8517(2) 0.5299(3) 0.6802(3) 0.107(3) Uani 1 1 d . . . . .
H04P H 0.832779 0.556745 0.661942 0.160 Uiso 1 1 calc R U . . .
H04Q H 0.874386 0.530353 0.673478 0.160 Uiso 1 1 calc R U . . .
H04R H 0.858923 0.540546 0.709761 0.160 Uiso 1 1 calc R U . . .
C7 C 0.7089(4) 0.7000(5) 0.5783(5) 0.0474(14) Uani 0.452(12) 1 d D U P C 1
H7A H 0.687287 0.697432 0.550915 0.071 Uiso 0.452(12) 1 calc R U P C 1
H7B H 0.714785 0.739901 0.585874 0.071 Uiso 0.452(12) 1 calc R U P C 1
H7C H 0.702368 0.681275 0.599845 0.071 Uiso 0.452(12) 1 calc R U P C 1
C04D C 0.6874(3) 0.1509(4) 0.2297(3) 0.129(4) Uani 1 1 d . . . . .
H04S H 0.703677 0.145270 0.214094 0.194 Uiso 1 1 calc R U . . .
H04T H 0.660619 0.153582 0.209838 0.194 Uiso 1 1 calc R U . . .
H04U H 0.690422 0.118892 0.248798 0.194 Uiso 1 1 calc R U . . .
C6 C 0.7574(4) 0.7023(5) 0.5458(4) 0.0474(14) Uani 0.452(12) 1 d D U P C 1
H6A H 0.781482 0.685887 0.547326 0.071 Uiso 0.452(12) 1 calc R U P C 1
H6B H 0.761273 0.742279 0.553854 0.071 Uiso 0.452(12) 1 calc R U P C 1
H6C H 0.738011 0.698985 0.516971 0.071 Uiso 0.452(12) 1 calc R U P C 1
C8 C 0.7779(4) 0.6732(5) 0.6210(4) 0.0484(16) Uani 0.452(12) 1 d D U P C 1
H8A H 0.768851 0.658727 0.642007 0.073 Uiso 0.452(12) 1 calc R U P C 1
H8B H 0.786562 0.712301 0.627874 0.073 Uiso 0.452(12) 1 calc R U P C 1
H8C H 0.799121 0.649784 0.621052 0.073 Uiso 0.452(12) 1 calc R U P C 1
C9 C 0.6147(5) 0.6579(6) 0.6130(6) 0.0552(16) Uani 0.381(15) 1 d D U P B 1
H9A H 0.641602 0.646657 0.623771 0.083 Uiso 0.381(15) 1 calc R U P B 1
H9B H 0.611448 0.688400 0.630497 0.083 Uiso 0.381(15) 1 calc R U P B 1
H9C H 0.606512 0.671069 0.583821 0.083 Uiso 0.381(15) 1 calc R U P B 1
C11 C 0.5984(6) 0.5919(7) 0.6594(4) 0.0550(16) Uani 0.381(15) 1 d D U P B 1
H11A H 0.585508 0.556616 0.660864 0.082 Uiso 0.381(15) 1 calc R U P B 1
H11B H 0.589282 0.622546 0.672175 0.082 Uiso 0.381(15) 1 calc R U P B 1
H11C H 0.626047 0.587462 0.674731 0.082 Uiso 0.381(15) 1 calc R U P B 1
N3 N 0.9051(3) 0.2701(4) 0.6126(3) 0.1431(17) Uani 1 1 d D U . . .
C12 C 0.9170(3) 0.2838(5) 0.6557(4) 0.1455(17) Uani 1 1 d . U . . .
H12A H 0.919228 0.259105 0.678270 0.175 Uiso 1 1 calc R U . . .
O1 O 0.9244(2) 0.3394(3) 0.6578(3) 0.1572(19) Uani 1 1 d . U . . .
C19 C 0.8992(3) 0.3003(4) 0.5756(3) 0.140(2) Uani 1 1 d D U . . .
H19A H 0.871995 0.309437 0.561096 0.211 Uiso 1 1 calc R U . . .
H19B H 0.907370 0.277289 0.557121 0.211 Uiso 1 1 calc R U . . .
H19C H 0.914126 0.335372 0.582832 0.211 Uiso 1 1 calc R U . . .
C3 C 0.8901(3) 0.2128(4) 0.6019(4) 0.144(2) Uani 1 1 d D U . . .
H3A H 0.897699 0.190073 0.627637 0.216 Uiso 1 1 calc R U . . .
H3B H 0.900380 0.195697 0.582710 0.216 Uiso 1 1 calc R U . . .
H3C H 0.862132 0.214148 0.588033 0.216 Uiso 1 1 calc R U . . .
N2 N 0.4957(3) 0.6765(6) 0.6635(4) 0.186(2) Uani 1 1 d D U . . .
C15 C 0.4813(4) 0.6802(8) 0.6235(5) 0.188(2) Uani 1 1 d . U . . .
H15A H 0.468514 0.653421 0.602053 0.225 Uiso 1 1 calc R U . . .
C13 C 0.4909(4) 0.6220(6) 0.6777(4) 0.188(3) Uani 1 1 d D U . . .
H13A H 0.469551 0.622600 0.686707 0.282 Uiso 1 1 calc R U . . .
H13B H 0.514353 0.610866 0.701464 0.282 Uiso 1 1 calc R U . . .
H13C H 0.485451 0.594742 0.654629 0.282 Uiso 1 1 calc R U . . .
O12 O 0.4918(3) 0.7451(5) 0.6217(3) 0.193(2) Uani 1 1 d . U . . .
C14 C 0.5158(4) 0.7132(6) 0.6982(4) 0.190(3) Uani 1 1 d D U . . .
H14A H 0.543409 0.707194 0.707453 0.285 Uiso 1 1 calc R U . . .
H14B H 0.508205 0.704935 0.721600 0.285 Uiso 1 1 calc R U . . .
H14C H 0.509660 0.752619 0.689397 0.285 Uiso 1 1 calc R U . . .
N4 N 0.4241(3) 0.1837(4) 0.6230(4) 0.171(2) Uani 1 1 d D U . . .
O2 O 0.4189(2) 0.0952(3) 0.6520(3) 0.172(2) Uani 1 1 d . U . . .
C18 C 0.4358(4) 0.1406(6) 0.6481(5) 0.171(2) Uani 1 1 d . U . . .
H18 H 0.461744 0.143113 0.667291 0.205 Uiso 1 1 calc R U . . .
C17 C 0.3837(3) 0.1909(5) 0.5996(4) 0.173(2) Uani 1 1 d D U . . .
H17A H 0.370210 0.157246 0.603016 0.259 Uiso 1 1 calc R U . . .
H17B H 0.378438 0.196255 0.569684 0.259 Uiso 1 1 calc R U . . .
H17C H 0.374981 0.224107 0.610258 0.259 Uiso 1 1 calc R U . . .
C16 C 0.4475(4) 0.2146(5) 0.6066(4) 0.175(2) Uani 1 1 d D U . . .
H16A H 0.474257 0.202900 0.621297 0.262 Uiso 1 1 calc R U . . .
H16B H 0.445313 0.255171 0.611072 0.262 Uiso 1 1 calc R U . . .
H16C H 0.439092 0.207046 0.576394 0.262 Uiso 1 1 calc R U . . .
C5 C 0.8169(5) 0.4697(7) 0.5943(6) 0.053(5) Uani 0.259(7) 1 d D . P A 2
H03Z H 0.806617 0.475805 0.614873 0.064 Uiso 0.259(7) 1 calc R U P A 2
N02V N 0.8422(5) 0.5074(7) 0.5911(6) 0.065(6) Uani 0.259(7) 1 d D . P A 2
C03T C 0.8596(13) 0.4964(16) 0.5614(13) 0.104(14) Uani 0.259(7) 1 d D . P A 2
H11 H 0.860804 0.455560 0.557504 0.157 Uiso 0.259(7) 1 calc R U P A 2
H21 H 0.885520 0.512184 0.572360 0.157 Uiso 0.259(7) 1 calc R U P A 2
H22 H 0.844271 0.514177 0.534303 0.157 Uiso 0.259(7) 1 calc R U P A 2
C0 C 0.8495(10) 0.5632(10) 0.6093(12) 0.118(13) Uani 0.259(7) 1 d D . P A 2
H0A H 0.835159 0.568051 0.627224 0.177 Uiso 0.259(7) 1 d R U P A 2
H0B H 0.841309 0.591741 0.586954 0.177 Uiso 0.259(7) 1 d R U P A 2
H0C H 0.876879 0.567441 0.626454 0.177 Uiso 0.259(7) 1 d R U P A 2
C6A C 0.7879(3) 0.6744(6) 0.5992(8) 0.125(7) Uani 0.548(12) 1 d D . P C 2
H6AA H 0.797357 0.639546 0.615335 0.188 Uiso 0.548(12) 1 calc R U P C 2
H6AB H 0.794646 0.706784 0.618463 0.188 Uiso 0.548(12) 1 calc R U P C 2
H6AC H 0.799608 0.678923 0.578706 0.188 Uiso 0.548(12) 1 calc R U P C 2
C8A C 0.7272(6) 0.6953(5) 0.6054(6) 0.086(5) Uani 0.548(12) 1 d D . P C 2
H8AA H 0.699784 0.687215 0.594317 0.128 Uiso 0.548(12) 1 calc R U P C 2
H8AB H 0.731257 0.736312 0.607649 0.128 Uiso 0.548(12) 1 calc R U P C 2
H8AC H 0.739875 0.678046 0.633293 0.128 Uiso 0.548(12) 1 calc R U P C 2
C7A C 0.7304(6) 0.7082(4) 0.5359(4) 0.080(4) Uani 0.548(12) 1 d D . P C 2
H7AA H 0.742501 0.695359 0.517135 0.120 Uiso 0.548(12) 1 calc R U P C 2
H7AB H 0.737588 0.747658 0.543955 0.120 Uiso 0.548(12) 1 calc R U P C 2
H7AC H 0.702598 0.705420 0.521267 0.120 Uiso 0.548(12) 1 calc R U P C 2
C10A C 0.5595(4) 0.6415(5) 0.5810(4) 0.072(3) Uani 0.619(15) 1 d D . P B 2
H10D H 0.568998 0.653096 0.559685 0.108 Uiso 0.619(15) 1 calc R U P B 2
H10E H 0.554060 0.675088 0.594276 0.108 Uiso 0.619(15) 1 calc R U P B 2
H10F H 0.536119 0.619215 0.567649 0.108 Uiso 0.619(15) 1 calc R U P B 2
C9A C 0.6221(3) 0.6433(7) 0.6410(7) 0.114(6) Uani 0.619(15) 1 d D . P B 2
H9AA H 0.638827 0.622493 0.666079 0.170 Uiso 0.619(15) 1 calc R U P B 2
H9AB H 0.611830 0.676718 0.649782 0.170 Uiso 0.619(15) 1 calc R U P B 2
H9AC H 0.636694 0.655245 0.624654 0.170 Uiso 0.619(15) 1 calc R U P B 2
C11A C 0.5718(6) 0.5803(5) 0.6431(5) 0.097(5) Uani 0.619(15) 1 d D . P B 2
H11D H 0.547108 0.563256 0.625755 0.145 Uiso 0.619(15) 1 calc R U P B 2
H11E H 0.568053 0.610038 0.660819 0.145 Uiso 0.619(15) 1 calc R U P B 2
H11F H 0.588882 0.551220 0.661046 0.145 Uiso 0.619(15) 1 calc R U P B 2
H00P H 0.5790(15) 0.310(2) 0.5067(16) 0.053(15) Uiso 1 1 d . . . . .
H00M H 0.7183(18) 0.325(3) 0.606(2) 0.08(2) Uiso 1 1 d . . . . .

loop_
_atom_site_aniso_label
_atom_site_aniso_U_11
_atom_site_aniso_U_22
_atom_site_aniso_U_33
_atom_site_aniso_U_23
_atom_site_aniso_U_13
_atom_site_aniso_U_12
Co1 0.0268(3) 0.0211(3) 0.0344(4) -0.0008(3) 0.0142(3) -0.0024(2)
Co2 0.0264(3) 0.0249(3) 0.0312(4) 0.0011(3) 0.0129(3) -0.0016(2)
Cl03 0.0323(5) 0.0316(6) 0.0499(7) 0.0045(5) 0.0170(5) -0.0011(4)
Al1 0.0227(6) 0.0173(6) 0.0295(7) 0.0021(5) 0.0140(5) 0.0005(4)
Al6 0.0250(6) 0.0178(6) 0.0315(7) 0.0029(5) 0.0175(5) 0.0022(5)
Al3 0.0216(5) 0.0160(6) 0.0293(7) 0.0016(5) 0.0134(5) 0.0004(4)
Al4 0.0215(6) 0.0171(6) 0.0312(7) 0.0007(5) 0.0129(5) 0.0018(4)
Al5 0.0229(6) 0.0173(6) 0.0311(7) 0.0023(5) 0.0148(5) 0.0021(4)
Al2 0.0218(6) 0.0196(6) 0.0331(7) 0.0016(5) 0.0142(5) 0.0000(4)
O00A 0.0224(13) 0.0214(14) 0.0309(16) 0.0027(12) 0.0155(12) 0.0026(11)
O00B 0.0246(13) 0.0163(13) 0.0320(16) 0.0025(12) 0.0141(12) 0.0018(11)
O00C 0.0265(14) 0.0147(14) 0.0349(17) 0.0003(12) 0.0162(13) -0.0004(10)
O00D 0.0244(13) 0.0153(14) 0.0323(16) 0.0023(12) 0.0139(12) 0.0022(10)
O00E 0.0296(14) 0.0226(15) 0.0331(17) 0.0047(13) 0.0197(13) 0.0021(11)
O00F 0.0273(14) 0.0193(14) 0.0338(17) 0.0058(12) 0.0172(13) 0.0048(11)
O00G 0.0273(14) 0.0152(14) 0.0333(16) 0.0000(12) 0.0143(13) 0.0007(11)
O00H 0.0213(13) 0.0180(14) 0.0304(16) 0.0047(12) 0.0134(12) 0.0050(10)
O00I 0.0240(14) 0.0217(14) 0.0301(16) 0.0028(12) 0.0101(12) 0.0047(11)
O00J 0.0276(14) 0.0199(14) 0.0313(16) 0.0029(12) 0.0158(12) -0.0023(11)
O00K 0.0248(14) 0.0173(14) 0.0365(17) 0.0051(12) 0.0172(13) 0.0042(10)
O00L 0.0284(14) 0.0181(14) 0.0341(17) 0.0021(12) 0.0169(13) 0.0035(11)
O00M 0.0268(15) 0.0212(15) 0.0355(18) -0.0010(13) 0.0177(14) -0.0014(11)
O00N 0.0277(14) 0.0197(14) 0.0379(17) -0.0054(13) 0.0156(13) 0.0023(11)
O00O 0.0257(14) 0.0188(14) 0.0399(17) 0.0023(13) 0.0179(13) -0.0027(11)
O00P 0.0230(14) 0.0196(15) 0.0397(18) 0.0020(13) 0.0162(13) -0.0010(11)
O00Q 0.0307(15) 0.0332(17) 0.0314(17) 0.0013(13) 0.0166(13) -0.0048(12)
O00R 0.0315(17) 0.0367(18) 0.043(2) 0.0040(15) 0.0088(15) 0.0031(13)
O00S 0.0351(18) 0.0332(18) 0.065(2) 0.0046(16) 0.0189(17) -0.0056(14)
O00T 0.0435(19) 0.048(2) 0.038(2) -0.0067(17) 0.0190(16) -0.0146(15)
O00U 0.066(2) 0.0275(18) 0.048(2) -0.0083(16) 0.0112(18) -0.0034(17)
O00V 0.0279(17) 0.039(2) 0.080(3) 0.0149(19) 0.0139(17) -0.0007(14)
O00W 0.063(2) 0.049(2) 0.066(3) 0.0227(19) 0.046(2) 0.0241(18)
C00X 0.029(2) 0.022(2) 0.030(2) 0.0008(18) 0.0164(19) 0.0091(16)
C00Y 0.027(2) 0.020(2) 0.029(2) -0.0015(17) 0.0169(18) -0.0006(16)
N1 0.054(2) 0.026(2) 0.058(3) 0.0013(19) 0.034(2) 0.0044(18)
C010 0.0196(19) 0.023(2) 0.032(2) 0.0014(18) 0.0072(18) 0.0030(16)
C011 0.024(2) 0.027(2) 0.033(2) 0.0039(19) 0.0115(18) 0.0061(17)
C012 0.024(2) 0.023(2) 0.028(2) -0.0025(18) 0.0080(18) 0.0002(16)
C013 0.026(2) 0.023(2) 0.035(2) 0.0031(18) 0.0192(19) 0.0018(16)
N014 0.033(2) 0.038(2) 0.060(3) -0.002(2) 0.022(2) -0.0038(17)
N015 0.046(2) 0.040(2) 0.039(2) -0.0004(19) 0.021(2) 0.0007(18)
C016 0.0205(19) 0.022(2) 0.032(2) 0.0057(18) 0.0108(17) -0.0010(16)
C017 0.0231(19) 0.027(2) 0.029(2) 0.0050(19) 0.0112(18) -0.0036(16)
C018 0.029(2) 0.020(2) 0.035(2) 0.0020(18) 0.0184(19) 0.0043(16)
C019 0.0240(19) 0.0141(19) 0.032(2) -0.0001(17) 0.0111(18) 0.0007(15)
C01A 0.025(2) 0.029(2) 0.029(2) 0.0042(19) 0.0115(18) 0.0028(17)
C01B 0.0203(19) 0.024(2) 0.028(2) 0.0003(18) 0.0086(17) -0.0011(15)
N01C 0.063(3) 0.044(3) 0.060(3) 0.002(2) 0.043(3) 0.003(2)
C01D 0.028(2) 0.021(2) 0.039(3) 0.0051(19) 0.0199(19) 0.0040(16)
C01E 0.027(2) 0.022(2) 0.030(2) -0.0029(18) 0.0113(18) 0.0009(16)
C01F 0.0218(19) 0.025(2) 0.039(3) -0.0017(19) 0.0148(19) -0.0011(16)
C01G 0.026(2) 0.027(2) 0.040(3) 0.002(2) 0.011(2) -0.0093(17)
C01H 0.024(2) 0.026(2) 0.028(2) -0.0001(18) 0.0122(18) -0.0048(16)
C01I 0.034(2) 0.027(2) 0.036(3) 0.0016(19) 0.022(2) 0.0057(17)
C01J 0.0214(19) 0.029(2) 0.033(2) -0.0025(19) 0.0114(18) -0.0006(16)
C01K 0.031(2) 0.025(2) 0.034(2) 0.0067(19) 0.0180(19) 0.0064(17)
C01L 0.024(2) 0.027(2) 0.037(3) -0.0001(19) 0.0146(19) -0.0023(16)
C01M 0.030(2) 0.031(2) 0.028(2) 0.0002(19) 0.0125(19) 0.0019(18)
C01N 0.029(2) 0.029(2) 0.035(3) 0.007(2) 0.0122(19) 0.0015(18)
C01O 0.028(2) 0.018(2) 0.027(2) -0.0001(17) 0.0101(18) 0.0031(16)
C01P 0.026(2) 0.023(2) 0.045(3) -0.001(2) 0.018(2) 0.0007(16)
C01Q 0.025(2) 0.023(2) 0.034(2) 0.0039(19) 0.0135(18) 0.0029(16)
C01R 0.0177(18) 0.026(2) 0.034(2) 0.0021(19) 0.0081(18) -0.0005(16)
C01S 0.033(2) 0.033(2) 0.027(2) 0.000(2) 0.0124(19) -0.0038(18)
C01T 0.029(2) 0.023(2) 0.042(3) 0.0054(19) 0.019(2) 0.0052(17)
C01U 0.030(2) 0.020(2) 0.027(2) 0.0015(18) 0.0155(18) 0.0050(16)
C01V 0.030(2) 0.023(2) 0.041(3) 0.0012(19) 0.018(2) -0.0042(17)
C01W 0.033(2) 0.018(2) 0.040(3) 0.0043(19) 0.015(2) 0.0001(17)
C01X 0.028(2) 0.021(2) 0.031(2) -0.0012(18) 0.0168(18) 0.0036(16)
C01Y 0.034(2) 0.020(2) 0.045(3) -0.004(2) 0.022(2) -0.0044(17)
C01Z 0.033(2) 0.018(2) 0.034(2) -0.0049(18) 0.019(2) -0.0042(16)
C020 0.030(2) 0.025(2) 0.038(3) -0.001(2) 0.012(2) 0.0027(17)
C021 0.028(2) 0.022(2) 0.031(2) -0.0008(18) 0.0168(18) -0.0018(16)
C022 0.032(2) 0.024(2) 0.037(3) -0.0057(19) 0.017(2) -0.0035(17)
C023 0.028(2) 0.023(2) 0.032(2) -0.0023(18) 0.0130(19) -0.0026(16)
C024 0.042(3) 0.032(3) 0.035(3) -0.003(2) 0.020(2) -0.006(2)
C025 0.038(2) 0.021(2) 0.038(3) -0.0051(19) 0.018(2) 0.0004(18)
C026 0.034(2) 0.028(2) 0.036(3) 0.003(2) 0.017(2) 0.0033(18)
C027 0.042(3) 0.033(3) 0.044(3) 0.009(2) 0.030(2) 0.007(2)
C028 0.031(2) 0.037(3) 0.033(3) 0.004(2) 0.014(2) -0.0019(19)
C029 0.035(2) 0.022(2) 0.050(3) 0.001(2) 0.026(2) 0.0020(18)
C02A 0.031(2) 0.025(2) 0.032(2) -0.0032(19) 0.0162(19) -0.0054(17)
N02B 0.042(2) 0.046(3) 0.047(3) 0.001(2) 0.004(2) 0.006(2)
C02C 0.035(2) 0.023(2) 0.038(3) -0.0064(19) 0.021(2) -0.0059(17)
C02D 0.035(2) 0.034(3) 0.046(3) -0.009(2) 0.027(2) -0.0064(19)
C02E 0.036(2) 0.038(3) 0.043(3) 0.003(2) 0.017(2) -0.012(2)
C02F 0.038(2) 0.024(2) 0.041(3) 0.002(2) 0.024(2) 0.0037(18)
C02G 0.037(2) 0.022(2) 0.036(3) 0.0041(19) 0.016(2) 0.0040(18)
C02H 0.038(2) 0.028(2) 0.031(2) -0.001(2) 0.014(2) 0.0023(18)
C02I 0.023(2) 0.029(2) 0.037(3) 0.000(2) 0.0112(19) 0.0019(17)
C02J 0.039(2) 0.038(3) 0.039(3) -0.001(2) 0.021(2) 0.014(2)
C02K 0.042(3) 0.034(3) 0.046(3) -0.011(2) 0.028(2) -0.012(2)
C02L 0.032(2) 0.038(3) 0.037(3) 0.004(2) 0.017(2) 0.0130(19)
C02M 0.046(3) 0.043(3) 0.029(3) 0.013(2) 0.016(2) 0.001(2)
C02N 0.032(2) 0.039(3) 0.033(3) 0.009(2) 0.014(2) 0.0098(19)
C02O 0.039(3) 0.017(2) 0.071(4) 0.002(2) 0.023(3) -0.0010(18)
C02P 0.040(3) 0.036(3) 0.042(3) 0.011(2) 0.016(2) 0.014(2)
C02Q 0.055(3) 0.034(3) 0.059(3) 0.002(2) 0.029(3) -0.017(2)
C02R 0.035(3) 0.048(3) 0.061(4) 0.014(3) 0.020(3) 0.004(2)
N02S 0.076(3) 0.069(4) 0.048(3) -0.018(3) 0.014(3) -0.002(3)
C02T 0.060(2) 0.023(2) 0.059(3) -0.0059(18) 0.027(2) -0.0087(18)
N02U 0.036(3) 0.036(3) 0.044(4) -0.004(3) 0.021(3) -0.008(2)
C02V 0.052(3) 0.048(3) 0.049(4) -0.008(3) 0.019(3) -0.008(2)
C02W 0.060(3) 0.033(3) 0.042(3) 0.008(2) 0.027(3) 0.008(2)
C2 0.051(3) 0.034(3) 0.052(3) 0.005(2) 0.010(3) 0.001(2)
C02Y 0.040(3) 0.042(3) 0.057(3) -0.006(3) 0.014(2) 0.002(2)
C02Z 0.055(3) 0.060(3) 0.044(3) -0.012(3) 0.033(3) -0.016(3)
C030 0.059(3) 0.050(3) 0.053(3) -0.019(2) 0.022(2) 0.0190(19)
O3 0.180(6) 0.034(3) 0.188(6) -0.001(3) 0.132(5) 0.020(3)
C032 0.058(3) 0.037(3) 0.047(3) 0.017(2) 0.027(3) 0.005(2)
C033 0.039(3) 0.053(3) 0.072(4) -0.001(3) 0.027(3) -0.017(2)
C034 0.043(3) 0.057(4) 0.076(4) -0.008(3) 0.032(3) -0.006(2)
C035 0.075(4) 0.058(4) 0.048(3) 0.000(3) 0.031(3) -0.027(3)
C036 0.056(3) 0.067(4) 0.043(3) 0.021(3) 0.014(3) 0.006(3)
C037 0.049(3) 0.050(3) 0.064(4) 0.009(3) 0.006(3) 0.003(3)
C038 0.075(4) 0.048(3) 0.053(4) 0.008(3) 0.021(3) 0.036(3)
N039 0.051(3) 0.075(4) 0.098(4) -0.028(3) 0.030(3) -0.020(3)
C03A 0.080(4) 0.040(3) 0.067(4) -0.004(3) 0.030(3) 0.000(3)
C1 0.080(4) 0.058(4) 0.085(5) 0.016(3) 0.059(4) 0.016(3)
C03C 0.087(4) 0.083(5) 0.061(4) -0.014(3) 0.053(4) -0.035(4)
C03D 0.044(3) 0.063(4) 0.057(4) 0.008(3) 0.014(3) 0.024(3)
C03E 0.094(5) 0.079(4) 0.043(3) 0.028(3) 0.041(3) 0.036(4)
O03F 0.150(5) 0.161(6) 0.086(4) -0.041(4) 0.065(4) 0.023(4)
C03G 0.086(4) 0.058(4) 0.053(4) 0.025(3) 0.025(3) -0.011(3)
C03H 0.065(4) 0.082(5) 0.065(4) -0.012(4) 0.029(3) -0.001(3)
C03I 0.087(5) 0.083(5) 0.077(5) -0.032(4) 0.059(4) -0.017(4)
C03J 0.064(4) 0.038(3) 0.116(6) 0.026(3) 0.033(4) 0.010(3)
C03K 0.118(6) 0.070(4) 0.070(5) -0.022(4) 0.069(4) -0.027(4)
C03L 0.057(4) 0.054(4) 0.106(6) -0.019(4) 0.028(4) -0.018(3)
C03N 0.080(4) 0.128(6) 0.049(4) -0.001(4) 0.043(4) -0.019(4)
C03O 0.066(4) 0.055(4) 0.108(6) 0.023(4) 0.026(4) 0.011(3)
C03P 0.064(4) 0.116(6) 0.074(5) 0.052(4) 0.042(4) 0.018(4)
C03Q 0.038(4) 0.032(3) 0.045(4) 0.005(3) 0.021(3) -0.005(3)
C03R 0.082(4) 0.035(3) 0.138(7) -0.018(4) 0.064(5) -0.002(3)
C03S 0.056(5) 0.037(5) 0.074(7) 0.009(4) 0.030(5) -0.013(4)
C4 0.093(5) 0.050(4) 0.112(6) -0.012(4) 0.068(5) 0.005(3)
C03U 0.053(4) 0.030(3) 0.200(9) -0.014(4) 0.035(5) -0.008(3)
C03W 0.065(4) 0.106(6) 0.070(5) 0.055(4) 0.026(4) 0.005(4)
C03Y 0.064(4) 0.064(4) 0.174(8) 0.017(5) 0.073(5) 0.012(3)
C03Z 0.125(7) 0.098(6) 0.057(5) -0.018(4) 0.027(4) -0.020(5)
C040 0.074(5) 0.112(6) 0.065(5) 0.002(4) 0.034(4) 0.005(4)
C041 0.160(8) 0.032(4) 0.121(7) 0.016(4) 0.069(6) -0.002(4)
C044 0.092(6) 0.094(6) 0.116(7) 0.015(5) -0.044(5) 0.009(5)
C045 0.041(4) 0.055(5) 0.081(6) -0.011(4) 0.030(4) -0.017(3)
C10 0.060(3) 0.050(3) 0.054(3) -0.019(3) 0.021(3) 0.020(2)
C048 0.117(7) 0.074(5) 0.082(6) -0.001(4) -0.015(5) 0.026(5)
C049 0.191(9) 0.050(4) 0.081(5) 0.031(4) 0.064(6) 0.009(5)
C04A 0.120(7) 0.088(6) 0.139(8) -0.042(5) 0.080(6) -0.044(5)
C7 0.061(3) 0.023(3) 0.060(3) -0.006(3) 0.027(2) -0.007(2)
C04D 0.177(10) 0.100(7) 0.098(7) -0.055(6) 0.041(6) 0.000(6)
C6 0.061(3) 0.024(3) 0.060(3) -0.005(2) 0.027(2) -0.010(2)
C8 0.062(3) 0.025(3) 0.059(3) -0.005(2) 0.026(2) -0.010(2)
C9 0.061(3) 0.050(3) 0.053(3) -0.019(3) 0.021(3) 0.018(2)
C11 0.060(3) 0.052(3) 0.053(3) -0.019(3) 0.022(3) 0.019(3)
N3 0.140(3) 0.124(4) 0.183(5) -0.019(4) 0.083(4) 0.000(3)
C12 0.142(3) 0.125(4) 0.185(5) -0.020(4) 0.081(4) -0.001(3)
O1 0.152(4) 0.133(4) 0.192(5) -0.015(4) 0.074(4) -0.004(3)
C19 0.138(4) 0.124(4) 0.181(5) -0.015(4) 0.087(4) 0.000(3)
C3 0.141(4) 0.123(4) 0.184(5) -0.021(4) 0.081(4) 0.000(3)
N2 0.149(4) 0.248(7) 0.152(5) -0.005(5) 0.049(4) 0.021(5)
C15 0.150(4) 0.250(7) 0.152(5) -0.005(5) 0.049(4) 0.022(5)
C13 0.150(5) 0.249(7) 0.154(5) -0.005(5) 0.047(4) 0.018(5)
O12 0.156(4) 0.252(7) 0.157(5) -0.002(5) 0.048(4) 0.021(5)
C14 0.152(5) 0.248(7) 0.154(5) -0.004(5) 0.044(4) 0.019(5)
N4 0.192(5) 0.127(4) 0.226(5) -0.009(4) 0.118(4) -0.029(4)
O2 0.194(5) 0.130(4) 0.226(6) -0.008(4) 0.120(4) -0.031(4)
C18 0.192(5) 0.127(4) 0.226(5) -0.009(4) 0.119(4) -0.030(4)
C17 0.193(5) 0.130(4) 0.227(6) -0.011(4) 0.117(4) -0.027(4)
C16 0.195(5) 0.126(4) 0.231(6) -0.005(4) 0.114(4) -0.034(4)
C5 0.036(9) 0.042(6) 0.076(9) -0.005(6) 0.018(7) -0.005(6)
N02V 0.063(10) 0.071(9) 0.063(12) -0.018(8) 0.027(9) -0.033(8)
C03T 0.14(3) 0.10(2) 0.11(2) -0.01(2) 0.09(2) -0.02(2)
C0 0.14(3) 0.089(12) 0.16(3) -0.059(15) 0.10(2) -0.067(14)
C6A 0.062(3) 0.059(9) 0.211(17) -0.045(10) 0.009(5) -0.013(5)
C8A 0.157(12) 0.031(6) 0.103(9) -0.027(7) 0.087(10) -0.019(7)
C7A 0.154(12) 0.016(5) 0.075(6) 0.002(4) 0.052(6) 0.000(6)
C10A 0.083(6) 0.055(7) 0.085(6) 0.003(4) 0.041(4) 0.042(6)
C9A 0.081(6) 0.091(8) 0.148(13) -0.091(9) 0.023(5) 0.011(5)
C11A 0.152(12) 0.084(7) 0.093(9) 0.000(6) 0.090(10) 0.046(7)

loop_
_atom_type_symbol
_atom_type_description
_atom_type_scat_dispersion_real
_atom_type_scat_dispersion_imag
_atom_type_scat_source
C C 0.0137 0.0067 'International Tables Vol C Tables 4.2.6.8 and 6.1.1.4'
H H 0.0000 0.0000 'International Tables Vol C Tables 4.2.6.8 and 6.1.1.4'
Al Al 0.1771 0.1873 'International Tables Vol C Tables 4.2.6.8 and 6.1.1.4'
Cl Cl 0.3281 0.5435 'International Tables Vol C Tables 4.2.6.8 and 6.1.1.4'
Co Co -0.6628 2.9049 'International Tables Vol C Tables 4.2.6.8 and 6.1.1.4'
N N 0.0241 0.0134 'International Tables Vol C Tables 4.2.6.8 and 6.1.1.4'
O O 0.0389 0.0241 'International Tables Vol C Tables 4.2.6.8 and 6.1.1.4'

loop_
_geom_angle_atom_site_label_1
_geom_angle_atom_site_label_2
_geom_angle_atom_site_label_3
_geom_angle
_geom_angle_site_symmetry_1
_geom_angle_site_symmetry_3
_geom_angle_publ_flag
O00G Co1 Cl03 167.90(8) . 7_656 ?
O00H Co1 Cl03 96.02(8) . 7_656 ?
O00H Co1 O00G 74.07(10) . . ?
O00H Co1 O00M 75.84(11) . . ?
O00H Co1 O00S 98.47(12) . . ?
O00H Co1 O00U 168.04(12) . . ?
O00M Co1 Cl03 85.83(8) . 7_656 ?
O00M Co1 O00G 98.15(10) . . ?
O00S Co1 Cl03 89.51(9) . 7_656 ?
O00S Co1 O00G 85.21(11) . . ?
O00S Co1 O00M 172.19(13) . . ?
O00U Co1 Cl03 92.61(10) . 7_656 ?
O00U Co1 O00G 98.24(12) . . ?
O00U Co1 O00M 96.61(13) . . ?
O00U Co1 O00S 89.85(14) . . ?
O00A Co2 Cl03 98.13(8) . . ?
O00A Co2 O00J 73.83(10) . 7_656 ?
O00A Co2 O00M 74.99(11) . 7_656 ?
O00A Co2 O00R 97.83(11) . . ?
O00A Co2 O00T 167.04(11) . . ?
O00J Co2 Cl03 170.76(8) 7_656 . ?
O00J Co2 O00M 96.65(10) 7_656 7_656 ?
O00J Co2 O00R 86.20(11) 7_656 . ?
O00M Co2 Cl03 85.39(8) 7_656 . ?
O00R Co2 Cl03 90.50(9) . . ?
O00R Co2 O00M 171.09(12) . 7_656 ?
O00T Co2 Cl03 94.14(9) . . ?
O00T Co2 O00J 94.25(11) . 7_656 ?
O00T Co2 O00M 101.96(13) . 7_656 ?
O00T Co2 O00R 86.21(13) . . ?
Co2 Cl03 Co1 86.96(4) . 7_656 ?
Al3 Al1 Al6 65.29(4) . 7_656 ?
O00A Al1 Al6 39.06(8) 7_656 7_656 ?
O00A Al1 Al3 42.92(8) 7_656 . ?
O00B Al1 Al6 99.07(9) . 7_656 ?
O00B Al1 Al3 41.71(8) . . ?
O00B Al1 O00A 84.62(12) . 7_656 ?
O00B Al1 O00E 109.35(13) . . ?
O00B Al1 O00J 106.82(13) . . ?
O00C Al1 Al6 137.67(10) . 7_656 ?
O00C Al1 Al3 142.98(10) . . ?
O00C Al1 O00A 174.01(13) . 7_656 ?
O00C Al1 O00B 101.31(12) . . ?
O00C Al1 O00E 96.98(13) . . ?
O00C Al1 O00J 95.77(13) . . ?
O00E Al1 Al6 41.00(9) . 7_656 ?
O00E Al1 Al3 95.75(9) . . ?
O00E Al1 O00A 80.06(12) . 7_656 ?
O00J Al1 Al6 113.15(9) . 7_656 ?
O00J Al1 Al3 97.50(9) . . ?
O00J Al1 O00A 83.23(12) . 7_656 ?
O00J Al1 O00E 138.22(13) . . ?
Al1 Al6 Al6 116.42(6) 7_656 7_656 ?
Al5 Al6 Al1 127.08(5) . 7_656 ?
Al5 Al6 Al6 116.47(6) . 7_656 ?
O00A Al6 Al1 41.31(8) . 7_656 ?
O00A Al6 Al6 87.94(10) . 7_656 ?
O00A Al6 Al5 140.03(10) . . ?
O00A Al6 O00E 80.80(12) . 7_656 ?
O00A Al6 O00K 94.20(12) . 7_656 ?
O00A Al6 O00K 82.63(12) . . ?
O00A Al6 O00L 100.77(13) . . ?
O00E Al6 Al1 39.50(9) 7_656 7_656 ?
O00E Al6 Al6 133.69(10) 7_656 7_656 ?
O00E Al6 Al5 99.89(9) 7_656 . ?
O00E Al6 O00K 173.04(12) 7_656 7_656 ?
O00E Al6 O00K 92.81(12) 7_656 . ?
O00H Al6 Al1 141.28(10) . 7_656 ?
O00H Al6 Al6 89.08(9) . 7_656 ?
O00H Al6 Al5 41.47(8) . . ?
O00H Al6 O00A 176.94(13) . . ?
O00H Al6 O00E 101.78(12) . 7_656 ?
O00H Al6 O00K 83.08(12) . 7_656 ?
O00H Al6 O00K 95.56(12) . . ?
O00H Al6 O00L 80.83(12) . . ?
O00K Al6 Al1 135.37(9) 7_656 7_656 ?
O00K Al6 Al1 87.65(8) . 7_656 ?
O00K Al6 Al6 40.68(8) 7_656 7_656 ?
O00K Al6 Al6 41.02(8) . 7_656 ?
O00K Al6 Al5 87.05(8) 7_656 . ?
O00K Al6 Al5 136.75(9) . . ?
O00K Al6 O00K 81.70(12) . 7_656 ?
O00L Al6 Al1 98.14(9) . 7_656 ?
O00L Al6 Al6 133.73(10) . 7_656 ?
O00L Al6 Al5 39.37(9) . . ?
O00L Al6 O00E 92.57(12) . 7_656 ?
O00L Al6 O00K 93.12(12) . 7_656 ?
O00L Al6 O00K 174.05(12) . . ?
Al1 Al3 Al5 165.71(6) . . ?
O00A Al3 Al1 43.39(8) 7_656 . ?
O00A Al3 Al5 140.80(9) 7_656 . ?
O00A Al3 O00H 98.43(11) 7_656 . ?
O00A Al3 O00K 74.41(11) 7_656 7_656 ?
O00B Al3 Al1 39.78(8) . . ?
O00B Al3 Al5 133.06(10) . . ?
O00B Al3 O00A 83.16(11) . 7_656 ?
O00B Al3 O00D 93.68(12) . . ?
O00B Al3 O00H 171.90(14) . . ?
O00B Al3 O00K 97.89(11) . 7_656 ?
O00B Al3 O00M 103.04(13) . . ?
O00D Al3 Al1 132.49(9) . . ?
O00D Al3 Al5 39.83(8) . . ?
O00D Al3 O00A 169.28(14) . 7_656 ?
O00D Al3 O00H 83.31(11) . . ?
O00D Al3 O00K 95.99(12) . 7_656 ?
O00D Al3 O00M 105.23(13) . . ?
O00H Al3 Al1 141.05(9) . . ?
O00H Al3 Al5 43.48(8) . . ?
O00H Al3 O00K 75.03(11) . 7_656 ?
O00K Al3 Al1 84.87(8) 7_656 . ?
O00K Al3 Al5 84.48(8) 7_656 . ?
O00M Al3 Al1 96.69(10) . . ?
O00M Al3 Al5 97.34(10) . . ?
O00M Al3 O00A 85.47(13) . 7_656 ?
O00M Al3 O00H 85.03(12) . . ?
O00M Al3 O00K 148.92(12) . 7_656 ?
O00D Al4 O00P 104.12(13) . . ?
O00I Al4 O00D 117.99(14) . . ?
O00I Al4 O00P 105.44(14) . . ?
O00N Al4 O00D 106.05(13) . . ?
O00N Al4 O00I 112.91(14) . . ?
O00N Al4 O00P 109.85(14) . . ?
Al3 Al5 Al6 65.18(4) . . ?
O00D Al5 Al6 98.34(9) . . ?
O00D Al5 Al3 41.71(9) . . ?
O00D Al5 O00G 106.59(13) . . ?
O00D Al5 O00H 84.80(12) . . ?
O00D Al5 O00L 109.58(13) . . ?
O00F Al5 Al6 136.75(10) . . ?
O00F Al5 Al3 143.28(10) . . ?
O00F Al5 O00D 101.61(12) . . ?
O00F Al5 O00G 95.73(13) . . ?
O00F Al5 O00H 173.36(12) . . ?
O00F Al5 O00L 96.26(13) . . ?
O00G Al5 Al6 114.67(9) . . ?
O00G Al5 Al3 97.33(10) . . ?
O00G Al5 O00H 83.97(12) . . ?
O00G Al5 O00L 138.51(13) . . ?
O00H Al5 Al6 39.14(8) . . ?
O00H Al5 Al3 43.09(8) . . ?
O00L Al5 Al6 40.66(9) . . ?
O00L Al5 Al3 96.30(9) . . ?
O00L Al5 O00H 79.79(12) . . ?
O00B Al2 O00P 103.72(13) . . ?
O00O Al2 O00B 118.35(14) . . ?
O00O Al2 O00P 101.73(14) . . ?
O00Q Al2 O00B 106.40(14) . . ?
O00Q Al2 O00O 113.24(14) . . ?
O00Q Al2 O00P 113.12(14) . . ?
Al1 O00A Co2 102.20(12) 7_656 . ?
Al6 O00A Co2 138.94(14) . . ?
Al6 O00A Al1 99.63(13) . 7_656 ?
Al6 O00A Al3 109.54(14) . 7_656 ?
Al3 O00A Co2 103.29(12) 7_656 . ?
Al3 O00A Al1 93.69(11) 7_656 7_656 ?
Al1 O00B Al3 98.51(12) . . ?
Al2 O00B Al1 120.01(15) . . ?
Al2 O00B Al3 135.20(15) . . ?
C00Y O00C Al1 132.6(2) . . ?
Al4 O00D Al3 136.94(15) . . ?
Al4 O00D Al5 119.15(15) . . ?
Al5 O00D Al3 98.47(12) . . ?
Al1 O00E Al6 99.50(14) . 7_656 ?
C00X O00F Al5 131.8(2) . . ?
Al5 O00G Co1 99.47(12) . . ?
C019 O00G Co1 127.1(2) . . ?
C019 O00G Al5 129.7(2) . . ?
Al6 O00H Co1 140.99(14) . . ?
Al6 O00H Al3 108.98(14) . . ?
Al6 O00H Al5 99.39(13) . . ?
Al3 O00H Co1 101.78(12) . . ?
Al3 O00H Al5 93.43(11) . . ?
Al5 O00H Co1 102.16(12) . . ?
C010 O00I Al4 131.6(3) . . ?
Al1 O00J Co2 100.47(12) . 7_656 ?
C017 O00J Co2 125.3(2) . 7_656 ?
C017 O00J Al1 130.5(2) . . ?
Al6 O00K Al6 98.30(12) . 7_656 ?
Al6 O00K Al3 92.75(11) 7_656 7_656 ?
Al6 O00K Al3 93.34(12) . 7_656 ?
Al5 O00L Al6 99.97(14) . . ?
Co1 O00M Co2 101.75(12) . 7_656 ?
Co1 O00M H00M 115(5) . . ?
Co2 O00M H00M 114(6) 7_656 . ?
Al3 O00M Co1 97.23(14) . . ?
Al3 O00M Co2 96.22(13) . 7_656 ?
Al3 O00M H00M 128(5) . . ?
C01U O00N Al4 146.4(3) . . ?
C016 O00O Al2 131.7(3) . . ?
Al4 O00P Al2 130.36(16) . . ?
Al4 O00P H00P 109(3) . . ?
Al2 O00P H00P 120(3) . . ?
C01Z O00Q Al2 145.8(3) . . ?
C037 O00R Co2 117.7(3) . . ?
C03Q O00S Co1 128.2(4) . . ?
C5 O00S Co1 112.1(8) . . ?
C02V O00T Co2 132.7(4) . . ?
C03H O00U Co1 119.8(4) . . ?
O00F C00X C018 120.6(4) . . ?
O00F C00X C01I 120.1(4) . . ?
C01I C00X C018 119.3(4) . . ?
O00C C00Y C013 121.9(3) . . ?
O00C C00Y C021 118.9(3) . . ?
C013 C00Y C021 119.2(4) . . ?
C2 N1 C1 116.9(4) . . ?
C4 N1 C2 122.4(5) . . ?
C4 N1 C1 120.7(5) . . ?
O00I C010 C01E 119.5(3) . . ?
O00I C010 C01J 121.6(4) . . ?
C01E C010 C01J 118.8(4) . . ?
H01A C011 H01B 107.9 . . ?
C01J C011 H01A 109.3 . . ?
C01J C011 H01B 109.3 . . ?
C01K C011 H01A 109.3 . . ?
C01K C011 H01B 109.3 . . ?
C01K C011 C01J 111.8(3) . . ?
C019 C012 C01O 122.0(3) . . ?
C025 C012 C019 118.7(4) . . ?
C025 C012 C01O 119.3(3) . . ?
C00Y C013 C01Q 120.0(3) . . ?
C01T C013 C00Y 119.4(4) . . ?
C01T C013 C01Q 120.5(4) . . ?
C02R N014 C034 122.5(4) . . ?
C02R N014 C03L 120.1(4) . . ?
C034 N014 C03L 116.9(4) . . ?
C02Y N015 C03A 117.3(4) . . ?
C040 N015 C02Y 123.6(5) . . ?
C040 N015 C03A 119.1(5) . . ?
O00O C016 C01F 120.6(3) . . ?
O00O C016 C01R 119.3(3) . . ?
C01R C016 C01F 120.0(3) . . ?
O00J C017 C01A 120.1(4) . . ?
O00J C017 C01H 120.7(4) . . ?
C01A C017 C01H 119.2(4) . . ?
C00X C018 C01D 121.1(3) . . ?
C02F C018 C00X 118.6(4) . . ?
C02F C018 C01D 120.2(4) . . ?
O00G C019 C012 120.6(3) . . ?
O00G C019 C01B 120.5(3) . . ?
C012 C019 C01B 118.9(3) . . ?
C017 C01A C01N 118.8(4) . . ?
C017 C01A C01Q 122.7(4) . . ?
C01N C01A C01Q 118.5(4) . . ?
C019 C01B C01D 121.3(3) . . ?
C01W C01B C019 119.2(4) . . ?
C01W C01B C01D 119.4(4) . . ?
C02W N01C C03K 120.9(5) . . ?
C02W N01C C03Y 120.7(5) . . ?
C03K N01C C03Y 118.2(5) . . ?
C018 C01D H01C 109.1 . . ?
C018 C01D H01D 109.1 . . ?
C01B C01D C018 112.5(3) . . ?
C01B C01D H01C 109.1 . . ?
C01B C01D H01D 109.1 . . ?
H01C C01D H01D 107.8 . . ?
C010 C01E C01M 122.0(4) . . ?
C026 C01E C010 119.4(4) . . ?
C026 C01E C01M 118.5(4) . . ?
C016 C01F C01P 122.8(3) . . ?
C01L C01F C016 118.9(4) . . ?
C01L C01F C01P 118.0(4) . . ?
C01L C01G C02E 119.6(4) . . ?
C01V C01G C01L 116.9(4) . . ?
C01V C01G C02E 123.4(4) . . ?
C017 C01H C02A 121.6(4) . . ?
C01S C01H C017 119.4(4) . . ?
C01S C01H C02A 119.1(4) . . ?
C00X C01I C01M 119.4(4) . . ?
C00X C01I C02N 119.7(4) . . ?
C02N C01I C01M 120.9(4) . . ?
C010 C01J C011 121.9(4) . . ?
C02I C01J C010 119.3(4) . . ?
C02I C01J C011 118.7(4) . . ?
C01U C01K C011 121.2(4) . . ?
C02L C01K C011 120.5(4) . . ?
C02L C01K C01U 118.1(4) . . ?
C01F C01L C01G 122.7(4) . . ?
C01F C01L H01L 118.6 . . ?
C01G C01L H01L 118.6 . . ?
C01E C01M H01E 108.9 . . ?
C01E C01M H01F 108.9 . . ?
C01I C01M C01E 113.4(3) . . ?
C01I C01M H01E 108.9 . . ?
C01I C01M H01F 108.9 . . ?
H01E C01M H01F 107.7 . . ?
C01A C01N H01N 118.7 . . ?
C028 C01N C01A 122.7(4) . . ?
C028 C01N H01N 118.7 . . ?
C012 C01O H01G 109.1 . . ?
C012 C01O H01H 109.1 . . ?
H01G C01O H01H 107.9 . . ?
C01X C01O C012 112.3(3) . . ?
C01X C01O H01G 109.1 . . ?
C01X C01O H01H 109.1 . . ?
C01F C01P H01I 109.8 . . ?
C01F C01P H01J 109.8 . . ?
H01I C01P H01J 108.2 . . ?
C022 C01P C01F 109.5(3) . . ?
C022 C01P H01I 109.8 . . ?
C022 C01P H01J 109.8 . . ?
C013 C01Q H01K 108.8 . . ?
C013 C01Q H01M 108.8 . . ?
C01A C01Q C013 113.6(3) . . ?
C01A C01Q H01K 108.8 . . ?
C01A C01Q H01M 108.8 . . ?
H01K C01Q H01M 107.7 . . ?
C016 C01R C01V 119.5(4) . . ?
C016 C01R C023 121.7(3) . . ?
C01V C01R C023 118.8(4) . . ?
C01H C01S H01S 118.9 . . ?
C01H C01S C028 122.2(4) . . ?
C028 C01S H01S 118.9 . . ?
C013 C01T H01T 118.4 . . ?
C013 C01T C029 123.2(4) . . ?
C029 C01T H01T 118.4 . . ?
O00N C01U C01K 121.7(4) . . ?
O00N C01U C01X 117.3(3) . . ?
C01X C01U C01K 121.0(4) . . ?
C01G C01V C01R 121.9(4) . . ?
C01G C01V H01V 119.1 . . ?
C01R C01V H01V 119.1 . . ?
C01B C01W H01W 118.4 . . ?
C02G C01W C01B 123.2(4) . . ?
C02G C01W H01W 118.4 . . ?
C01U C01X C01O 120.2(3) . . ?
C02H C01X C01O 121.1(4) . . ?
C02H C01X C01U 118.7(4) . . ?
C021 C01Y H01Y 118.4 . . ?
C029 C01Y H01Y 118.4 . . ?
C029 C01Y C021 123.1(4) . . ?
O00Q C01Z C022 121.2(4) . . ?
O00Q C01Z C02C 118.9(3) . . ?
C02C C01Z C022 119.9(4) . . ?
C026 C020 C02P 120.3(4) . . ?
C02I C020 C026 116.0(4) . . ?
C02I C020 C02P 123.7(4) . . ?
C00Y C021 C023 120.0(3) . . ?
C01Y C021 C00Y 118.7(4) . . ?
C01Y C021 C023 121.3(4) . . ?
C01Z C022 C01P 121.1(4) . . ?
C02D C022 C01P 120.5(4) . . ?
C02D C022 C01Z 118.2(4) . . ?
C01R C023 C021 113.5(3) . . ?
C01R C023 H02A 108.9 . . ?
C01R C023 H02B 108.9 . . ?
C021 C023 H02A 108.9 . . ?
C021 C023 H02B 108.9 . . ?
H02A C023 H02B 107.7 . . ?
C02C C024 H024 118.9 . . ?
C02K C024 H024 118.9 . . ?
C02K C024 C02C 122.2(4) . . ?
C012 C025 H025 118.2 . . ?
C02G C025 C012 123.6(4) . . ?
C02G C025 H025 118.2 . . ?
C01E C026 C020 122.9(4) . . ?
C01E C026 H026 118.5 . . ?
C020 C026 H026 118.5 . . ?
C02F C027 C02N 116.8(4) . . ?
C02F C027 C032 120.6(4) . . ?
C02N C027 C032 122.6(4) . . ?
C01N C028 C01S 117.2(4) . . ?
C01N C028 C02M 120.5(4) . . ?
C01S C028 C02M 122.1(4) . . ?
C01T C029 C02O 121.3(4) . . ?
C01Y C029 C01T 116.4(4) . . ?
C01Y C029 C02O 122.3(4) . . ?
C01H C02A H02C 109.0 . . ?
C01H C02A H02D 109.0 . . ?
H02C C02A H02D 107.8 . . ?
C02C C02A C01H 113.1(3) . . ?
C02C C02A H02C 109.0 . . ?
C02C C02A H02D 109.0 . . ?
C037 N02B C03O 121.2(5) . . ?
C037 N02B C044 123.4(5) . . ?
C03O N02B C044 115.2(5) . . ?
C01Z C02C C024 118.9(4) . . ?
C01Z C02C C02A 121.7(4) . . ?
C024 C02C C02A 119.4(4) . . ?
C022 C02D H02E 117.9 . . ?
C02K C02D C022 124.1(4) . . ?
C02K C02D H02E 117.9 . . ?
C01G C02E C035 110.7(4) . . ?
C02Q C02E C01G 112.5(4) . . ?
C02Q C02E C033 108.6(4) . . ?
C02Q C02E C035 108.2(4) . . ?
C033 C02E C01G 107.9(4) . . ?
C033 C02E C035 108.8(4) . . ?
C018 C02F H02F 118.4 . . ?
C027 C02F C018 123.3(4) . . ?
C027 C02F H02F 118.4 . . ?
C01W C02G C025 115.7(4) . . ?
C01W C02G C02T 122.3(4) . . ?
C025 C02G C02T 122.0(4) . . ?
C01X C02H H02H 118.8 . . ?
C01X C02H C02J 122.4(4) . . ?
C02J C02H H02H 118.8 . . ?
C01J C02I H02I 118.4 . . ?
C020 C02I C01J 123.1(4) . . ?
C020 C02I H02I 118.4 . . ?
C02H C02J C02L 117.0(4) . . ?
C02H C02J C030 122.2(4) . . ?
C02L C02J C030 120.8(4) . . ?
C024 C02K C02Z 123.2(4) . . ?
C02D C02K C024 116.7(4) . . ?
C02D C02K C02Z 120.1(4) . . ?
C01K C02L C02J 122.9(4) . . ?
C01K C02L H02L 118.5 . . ?
C02J C02L H02L 118.5 . . ?
C028 C02M C036 108.2(4) . . ?
C028 C02M C03E 112.3(4) . . ?
C028 C02M C03G 111.5(4) . . ?
C036 C02M C03E 108.9(4) . . ?
C036 C02M C03G 107.8(4) . . ?
C03G C02M C03E 108.1(4) . . ?
C01I C02N C027 122.2(4) . . ?
C01I C02N H02N 118.9 . . ?
C027 C02N H02N 118.9 . . ?
C03R C02O C029 109.9(4) . . ?
C03R C02O C041 109.0(5) . . ?
C03U C02O C029 112.5(4) . . ?
C03U C02O C03R 106.5(5) . . ?
C03U C02O C041 109.3(5) . . ?
C041 C02O C029 109.6(4) . . ?
C020 C02P C038 111.8(4) . . ?
C020 C02P C03D 108.8(4) . . ?
C038 C02P C03D 108.1(4) . . ?
C03J C02P C020 110.7(4) . . ?
C03J C02P C038 108.3(5) . . ?
C03J C02P C03D 109.1(5) . . ?
C02E C02Q H02G 109.5 . . ?
C02E C02Q H02J 109.5 . . ?
C02E C02Q H02K 109.5 . . ?
H02G C02Q H02J 109.5 . . ?
H02G C02Q H02K 109.5 . . ?
H02J C02Q H02K 109.5 . . ?
O00V C02R N014 125.2(5) . . ?
O00V C02R H02R 117.4 . . ?
N014 C02R H02R 117.4 . . ?
C02V N02S C03Z 121.1(5) . . ?
C02V N02S C04D 121.4(6) . . ?
C03Z N02S C04D 117.2(6) . . ?
C02G C02T C7 108.8(6) . . ?
C02G C02T C8 108.0(6) . . ?
C02G C02T C6A 106.5(6) . . ?
C02G C02T C7A 110.4(6) . . ?
C7 C02T C8 108.3(8) . . ?
C6 C02T C02G 113.3(6) . . ?
C6 C02T C7 111.1(8) . . ?
C6 C02T C8 107.2(8) . . ?
C8A C02T C02G 115.0(6) . . ?
C8A C02T C6A 106.5(11) . . ?
C8A C02T C7A 107.8(8) . . ?
C7A C02T C6A 110.6(10) . . ?
C03Q N02U C03S 119.8(6) . . ?
C03Q N02U C045 120.6(6) . . ?
C03S N02U C045 119.4(6) . . ?
O00T C02V N02S 124.2(6) . . ?
O00T C02V H02V 117.9 . . ?
N02S C02V H02V 117.9 . . ?
O00W C02W N01C 125.7(5) . . ?
O00W C02W H02W 117.2 . . ?
N01C C02W H02W 117.2 . . ?
N1 C2 H2A 109.5 . . ?
N1 C2 H2B 109.5 . . ?
N1 C2 H2C 109.5 . . ?
H2A C2 H2B 109.5 . . ?
H2A C2 H2C 109.5 . . ?
H2B C2 H2C 109.5 . . ?
N015 C02Y H02M 109.5 . . ?
N015 C02Y H02O 109.5 . . ?
N015 C02Y H02P 109.5 . . ?
H02M C02Y H02O 109.5 . . ?
H02M C02Y H02P 109.5 . . ?
H02O C02Y H02P 109.5 . . ?
C02K C02Z C03C 109.6(4) . . ?
C02K C02Z C03I 109.0(5) . . ?
C02K C02Z C03N 112.2(4) . . ?
C03I C02Z C03C 108.3(5) . . ?
C03N C02Z C03C 107.8(5) . . ?
C03N C02Z C03I 109.8(5) . . ?
C02J C030 C9 105.7(7) . . ?
C10 C030 C02J 112.9(8) . . ?
C10 C030 C9 106.2(10) . . ?
C11 C030 C02J 109.1(7) . . ?
C11 C030 C10 113.8(10) . . ?
C11 C030 C9 108.6(10) . . ?
C10A C030 C02J 111.0(6) . . ?
C10A C030 C11A 108.3(8) . . ?
C9A C030 C02J 113.0(6) . . ?
C9A C030 C10A 109.2(9) . . ?
C9A C030 C11A 107.8(10) . . ?
C11A C030 C02J 107.5(6) . . ?
C027 C032 C03P 108.8(4) . . ?
C03W C032 C027 113.6(4) . . ?
C03W C032 C03P 105.2(5) . . ?
C03W C032 C049 113.1(5) . . ?
C049 C032 C027 110.8(5) . . ?
C049 C032 C03P 104.7(5) . . ?
C02E C033 H03A 109.5 . . ?
C02E C033 H03B 109.5 . . ?
C02E C033 H03C 109.5 . . ?
H03A C033 H03B 109.5 . . ?
H03A C033 H03C 109.5 . . ?
H03B C033 H03C 109.5 . . ?
N014 C034 H12 109.5 . . ?
N014 C034 H 109.5 . . ?
N014 C034 HA 109.5 . . ?
H12 C034 H 109.5 . . ?
H12 C034 HA 109.5 . . ?
H C034 HA 109.5 . . ?
C02E C035 H03D 109.5 . . ?
C02E C035 H03E 109.5 . . ?
C02E C035 H03F 109.5 . . ?
H03D C035 H03E 109.5 . . ?
H03D C035 H03F 109.5 . . ?
H03E C035 H03F 109.5 . . ?
C02M C036 H03G 109.5 . . ?
C02M C036 H03H 109.5 . . ?
C02M C036 H03I 109.5 . . ?
H03G C036 H03H 109.5 . . ?
H03G C036 H03I 109.5 . . ?
H03H C036 H03I 109.5 . . ?
O00R C037 N02B 125.1(5) . . ?
O00R C037 H037 117.5 . . ?
N02B C037 H037 117.5 . . ?
C02P C038 H03J 109.5 . . ?
C02P C038 H03K 109.5 . . ?
C02P C038 H03L 109.5 . . ?
H03J C038 H03K 109.5 . . ?
H03J C038 H03L 109.5 . . ?
H03K C038 H03L 109.5 . . ?
C03H N039 C048 118.0(6) . . ?
C03H N039 C04A 121.4(7) . . ?
C048 N039 C04A 120.7(6) . . ?
N015 C03A H16 109.5 . . ?
N015 C03A HB 109.5 . . ?
N015 C03A HC 109.5 . . ?
H16 C03A HB 109.5 . . ?
H16 C03A HC 109.5 . . ?
HB C03A HC 109.5 . . ?
N1 C1 H1A 109.5 . . ?
N1 C1 H1B 109.5 . . ?
N1 C1 H1C 109.5 . . ?
H1A C1 H1B 109.5 . . ?
H1A C1 H1C 109.5 . . ?
H1B C1 H1C 109.5 . . ?
C02Z C03C H03M 109.5 . . ?
C02Z C03C H03N 109.5 . . ?
C02Z C03C H03O 109.5 . . ?
H03M C03C H03N 109.5 . . ?
H03M C03C H03O 109.5 . . ?
H03N C03C H03O 109.5 . . ?
C02P C03D H03P 109.5 . . ?
C02P C03D H03Q 109.5 . . ?
C02P C03D H03R 109.5 . . ?
H03P C03D H03Q 109.5 . . ?
H03P C03D H03R 109.5 . . ?
H03Q C03D H03R 109.5 . . ?
C02M C03E H03S 109.5 . . ?
C02M C03E H03T 109.5 . . ?
C02M C03E H03U 109.5 . . ?
H03S C03E H03T 109.5 . . ?
H03S C03E H03U 109.5 . . ?
H03T C03E H03U 109.5 . . ?
C02M C03G H03V 109.5 . . ?
C02M C03G H03W 109.5 . . ?
C02M C03G H03X 109.5 . . ?
H03V C03G H03W 109.5 . . ?
H03V C03G H03X 109.5 . . ?
H03W C03G H03X 109.5 . . ?
O00U C03H N039 126.3(6) . . ?
O00U C03H H03Y 116.9 . . ?
N039 C03H H03Y 116.9 . . ?
C02Z C03I H03 109.5 . . ?
C02Z C03I HD 109.5 . . ?
C02Z C03I HE 109.5 . . ?
H03 C03I HD 109.5 . . ?
H03 C03I HE 109.5 . . ?
HD C03I HE 109.5 . . ?
C02P C03J H1 109.5 . . ?
C02P C03J HF 109.5 . . ?
C02P C03J HG 109.5 . . ?
H1 C03J HF 109.5 . . ?
H1 C03J HG 109.5 . . ?
HF C03J HG 109.5 . . ?
N01C C03K H14 109.5 . . ?
N01C C03K HH 109.5 . . ?
N01C C03K HI 109.5 . . ?
H14 C03K HH 109.5 . . ?
H14 C03K HI 109.5 . . ?
HH C03K HI 109.5 . . ?
N014 C03L H13 109.5 . . ?
N014 C03L HJ 109.5 . . ?
N014 C03L HK 109.5 . . ?
H13 C03L HJ 109.5 . . ?
H13 C03L HK 109.5 . . ?
HJ C03L HK 109.5 . . ?
C02Z C03N H2 109.5 . . ?
C02Z C03N HL 109.5 . . ?
C02Z C03N HM 109.5 . . ?
H2 C03N HL 109.5 . . ?
H2 C03N HM 109.5 . . ?
HL C03N HM 109.5 . . ?
N02B C03O H3 109.7 . . ?
N02B C03O HN 109.4 . . ?
N02B C03O HO 109.3 . . ?
H3 C03O HN 109.5 . . ?
H3 C03O HO 109.5 . . ?
HN C03O HO 109.5 . . ?
C032 C03P H4 109.5 . . ?
C032 C03P HP 109.5 . . ?
C032 C03P HQ 109.5 . . ?
H4 C03P HP 109.5 . . ?
H4 C03P HQ 109.5 . . ?
HP C03P HQ 109.5 . . ?
O00S C03Q N02U 123.8(6) . . ?
O00S C03Q H5 118.1 . . ?
N02U C03Q H5 118.1 . . ?
C02O C03R H6 109.5 . . ?
C02O C03R HR 109.5 . . ?
C02O C03R HS 109.5 . . ?
H6 C03R HR 109.5 . . ?
H6 C03R HS 109.5 . . ?
HR C03R HS 109.5 . . ?
N02U C03S H7 109.3 . . ?
N02U C03S HT 109.6 . . ?
N02U C03S HU 109.5 . . ?
H7 C03S HT 109.5 . . ?
H7 C03S HU 109.5 . . ?
HT C03S HU 109.5 . . ?
N1 C4 H4A 117.7 . . ?
O3 C4 N1 124.7(6) . . ?
O3 C4 H4A 117.7 . . ?
C02O C03U H8 109.5 . . ?
C02O C03U HV 109.5 . . ?
C02O C03U HW 109.5 . . ?
H8 C03U HV 109.5 . . ?
H8 C03U HW 109.5 . . ?
HV C03U HW 109.5 . . ?
C032 C03W H9 109.5 . . ?
C032 C03W HX 109.5 . . ?
C032 C03W HY 109.5 . . ?
H9 C03W HX 109.5 . . ?
H9 C03W HY 109.5 . . ?
HX C03W HY 109.5 . . ?
N01C C03Y H15 109.5 . . ?
N01C C03Y HZ 109.5 . . ?
N01C C03Y H17 109.5 . . ?
H15 C03Y HZ 109.5 . . ?
H15 C03Y H17 109.5 . . ?
HZ C03Y H17 109.5 . . ?
N02S C03Z H10 109.5 . . ?
N02S C03Z H19 109.5 . . ?
N02S C03Z H20 109.5 . . ?
H10 C03Z H19 109.5 . . ?
H10 C03Z H20 109.5 . . ?
H19 C03Z H20 109.5 . . ?
N015 C040 H040 116.5 . . ?
O03F C040 N015 126.9(8) . . ?
O03F C040 H040 116.5 . . ?
C02O C041 H04A 109.5 . . ?
C02O C041 H04B 109.5 . . ?
C02O C041 H04C 109.5 . . ?
H04A C041 H04B 109.5 . . ?
H04A C041 H04C 109.5 . . ?
H04B C041 H04C 109.5 . . ?
N02B C044 H04D 109.5 . . ?
N02B C044 H04E 109.5 . . ?
N02B C044 H04F 109.5 . . ?
H04D C044 H04E 109.5 . . ?
H04D C044 H04F 109.5 . . ?
H04E C044 H04F 109.5 . . ?
N02U C045 H04G 109.5 . . ?
N02U C045 H04H 109.5 . . ?
N02U C045 H04I 109.5 . . ?
H04G C045 H04H 109.5 . . ?
H04G C045 H04I 109.5 . . ?
H04H C045 H04I 109.5 . . ?
C030 C10 H10A 109.5 . . ?
C030 C10 H10B 109.5 . . ?
C030 C10 H10C 109.5 . . ?
H10A C10 H10B 109.5 . . ?
H10A C10 H10C 109.5 . . ?
H10B C10 H10C 109.5 . . ?
N039 C048 H04J 109.5 . . ?
N039 C048 H04K 109.5 . . ?
N039 C048 H04L 109.5 . . ?
H04J C048 H04K 109.5 . . ?
H04J C048 H04L 109.5 . . ?
H04K C048 H04L 109.5 . . ?
C032 C049 H04M 109.5 . . ?
C032 C049 H04N 109.5 . . ?
C032 C049 H04O 109.5 . . ?
H04M C049 H04N 109.5 . . ?
H04M C049 H04O 109.5 . . ?
H04N C049 H04O 109.5 . . ?
N039 C04A H04P 109.5 . . ?
N039 C04A H04Q 109.5 . . ?
N039 C04A H04R 109.5 . . ?
H04P C04A H04Q 109.5 . . ?
H04P C04A H04R 109.5 . . ?
H04Q C04A H04R 109.5 . . ?
C02T C7 H7A 109.5 . . ?
C02T C7 H7B 109.5 . . ?
C02T C7 H7C 109.5 . . ?
H7A C7 H7B 109.5 . . ?
H7A C7 H7C 109.5 . . ?
H7B C7 H7C 109.5 . . ?
N02S C04D H04S 109.5 . . ?
N02S C04D H04T 109.5 . . ?
N02S C04D H04U 109.5 . . ?
H04S C04D H04T 109.5 . . ?
H04S C04D H04U 109.5 . . ?
H04T C04D H04U 109.5 . . ?
C02T C6 H6A 109.5 . . ?
C02T C6 H6B 109.5 . . ?
C02T C6 H6C 109.5 . . ?
H6A C6 H6B 109.5 . . ?
H6A C6 H6C 109.5 . . ?
H6B C6 H6C 109.5 . . ?
C02T C8 H8A 109.5 . . ?
C02T C8 H8B 109.5 . . ?
C02T C8 H8C 109.5 . . ?
H8A C8 H8B 109.5 . . ?
H8A C8 H8C 109.5 . . ?
H8B C8 H8C 109.5 . . ?
C030 C9 H9A 109.5 . . ?
C030 C9 H9B 109.5 . . ?
C030 C9 H9C 109.5 . . ?
H9A C9 H9B 109.5 . . ?
H9A C9 H9C 109.5 . . ?
H9B C9 H9C 109.5 . . ?
C030 C11 H11A 109.5 . . ?
C030 C11 H11B 109.5 . . ?
C030 C11 H11C 109.5 . . ?
H11A C11 H11B 109.5 . . ?
H11A C11 H11C 109.5 . . ?
H11B C11 H11C 109.5 . . ?
C12 N3 C3 114.2(10) . . ?
C19 N3 C12 135.4(10) . . ?
C19 N3 C3 109.7(10) . . ?
N3 C12 H12A 127.6 . . ?
O1 C12 N3 104.8(11) . . ?
O1 C12 H12A 127.6 . . ?
N3 C19 H19A 109.5 . . ?
N3 C19 H19B 109.5 . . ?
N3 C19 H19C 109.5 . . ?
H19A C19 H19B 109.5 . . ?
H19A C19 H19C 109.5 . . ?
H19B C19 H19C 109.5 . . ?
N3 C3 H3A 109.5 . . ?
N3 C3 H3B 109.5 . . ?
N3 C3 H3C 109.5 . . ?
H3A C3 H3B 109.5 . . ?
H3A C3 H3C 109.5 . . ?
H3B C3 H3C 109.5 . . ?
C15 N2 C13 112.2(15) . . ?
C15 N2 C14 136.6(16) . . ?
C13 N2 C14 111.3(14) . . ?
N2 C15 H15A 132.1 . . ?
N2 C15 O12 95.8(14) . . ?
O12 C15 H15A 132.1 . . ?
N2 C13 H13A 109.5 . . ?
N2 C13 H13B 109.5 . . ?
N2 C13 H13C 109.5 . . ?
H13A C13 H13B 109.5 . . ?
H13A C13 H13C 109.5 . . ?
H13B C13 H13C 109.5 . . ?
N2 C14 H14A 109.5 . . ?
N2 C14 H14B 109.5 . . ?
N2 C14 H14C 109.5 . . ?
H14A C14 H14B 109.5 . . ?
H14A C14 H14C 109.5 . . ?
H14B C14 H14C 109.5 . . ?
C18 N4 C17 118.3(11) . . ?
C18 N4 C16 124.4(13) . . ?
C16 N4 C17 114.5(12) . . ?
N4 C18 H18 113.8 . . ?
O2 C18 N4 132.4(15) . . ?
O2 C18 H18 113.8 . . ?
N4 C17 H17A 109.5 . . ?
N4 C17 H17B 109.5 . . ?
N4 C17 H17C 109.5 . . ?
H17A C17 H17B 109.5 . . ?
H17A C17 H17C 109.5 . . ?
H17B C17 H17C 109.5 . . ?
N4 C16 H16A 109.5 . . ?
N4 C16 H16B 109.5 . . ?
N4 C16 H16C 109.5 . . ?
H16A C16 H16B 109.5 . . ?
H16A C16 H16C 109.5 . . ?
H16B C16 H16C 109.5 . . ?
O00S C5 H03Z 118.8 . . ?
O00S C5 N02V 122.3(15) . . ?
N02V C5 H03Z 118.8 . . ?
C5 N02V C03T 118.8(18) . . ?
C5 N02V C0 126.1(17) . . ?
C0 N02V C03T 114.2(18) . . ?
N02V C03T H11 109.5 . . ?
N02V C03T H21 109.5 . . ?
N02V C03T H22 109.5 . . ?
H11 C03T H21 109.5 . . ?
H11 C03T H22 109.5 . . ?
H21 C03T H22 109.5 . . ?
N02V C0 H0A 109.0 . . ?
N02V C0 H0B 110.0 . . ?
N02V C0 H0C 109.4 . . ?
H0A C0 H0B 109.5 . . ?
H0A C0 H0C 109.5 . . ?
H0B C0 H0C 109.5 . . ?
C02T C6A H6AA 109.5 . . ?
C02T C6A H6AB 109.5 . . ?
C02T C6A H6AC 109.5 . . ?
H6AA C6A H6AB 109.5 . . ?
H6AA C6A H6AC 109.5 . . ?
H6AB C6A H6AC 109.5 . . ?
C02T C8A H8AA 109.5 . . ?
C02T C8A H8AB 109.5 . . ?
C02T C8A H8AC 109.5 . . ?
H8AA C8A H8AB 109.5 . . ?
H8AA C8A H8AC 109.5 . . ?
H8AB C8A H8AC 109.5 . . ?
C02T C7A H7AA 109.5 . . ?
C02T C7A H7AB 109.5 . . ?
C02T C7A H7AC 109.5 . . ?
H7AA C7A H7AB 109.5 . . ?
H7AA C7A H7AC 109.5 . . ?
H7AB C7A H7AC 109.5 . . ?
C030 C10A H10D 109.5 . . ?
C030 C10A H10E 109.5 . . ?
C030 C10A H10F 109.5 . . ?
H10D C10A H10E 109.5 . . ?
H10D C10A H10F 109.5 . . ?
H10E C10A H10F 109.5 . . ?
C030 C9A H9AA 109.5 . . ?
C030 C9A H9AB 109.5 . . ?
C030 C9A H9AC 109.5 . . ?
H9AA C9A H9AB 109.5 . . ?
H9AA C9A H9AC 109.5 . . ?
H9AB C9A H9AC 109.5 . . ?
C030 C11A H11D 109.5 . . ?
C030 C11A H11E 109.5 . . ?
C030 C11A H11F 109.5 . . ?
H11D C11A H11E 109.5 . . ?
H11D C11A H11F 109.5 . . ?
H11E C11A H11F 109.5 . . ?

loop_
_geom_bond_atom_site_label_1
_geom_bond_atom_site_label_2
_geom_bond_distance
_geom_bond_site_symmetry_2
_geom_bond_publ_flag
Co1 Cl03 2.4723(12) 7_656 ?
Co1 O00G 2.155(3) . ?
Co1 O00H 2.007(3) . ?
Co1 O00M 2.152(3) . ?
Co1 O00S 2.115(3) . ?
Co1 O00U 2.047(3) . ?
Co2 Cl03 2.4418(11) . ?
Co2 O00A 1.998(3) . ?
Co2 O00J 2.129(3) 7_656 ?
Co2 O00M 2.207(3) 7_656 ?
Co2 O00R 2.145(3) . ?
Co2 O00T 2.025(3) . ?
Al1 Al6 2.8553(15) 7_656 ?
Al1 Al3 2.7772(16) . ?
Al1 O00A 1.912(3) 7_656 ?
Al1 O00B 1.797(3) . ?
Al1 O00C 1.779(3) . ?
Al1 O00E 1.842(3) . ?
Al1 O00J 1.822(3) . ?
Al6 Al6 2.969(2) 7_656 ?
Al6 Al5 2.8528(15) . ?
Al6 O00A 1.825(3) . ?
Al6 O00E 1.899(3) 7_656 ?
Al6 O00H 1.825(3) . ?
Al6 O00K 1.956(3) . ?
Al6 O00K 1.970(3) 7_656 ?
Al6 O00L 1.887(3) . ?
Al3 Al5 2.7779(16) . ?
Al3 O00A 1.895(3) 7_656 ?
Al3 O00B 1.868(3) . ?
Al3 O00D 1.869(3) . ?
Al3 O00H 1.901(3) . ?
Al3 O00K 2.215(3) 7_656 ?
Al3 O00M 1.884(3) . ?
Al4 O00D 1.741(3) . ?
Al4 O00I 1.734(3) . ?
Al4 O00N 1.714(3) . ?
Al4 O00P 1.799(3) . ?
Al5 O00D 1.799(3) . ?
Al5 O00F 1.772(3) . ?
Al5 O00G 1.836(3) . ?
Al5 O00H 1.915(3) . ?
Al5 O00L 1.837(3) . ?
Al2 O00B 1.738(3) . ?
Al2 O00O 1.733(3) . ?
Al2 O00P 1.800(3) . ?
Al2 O00Q 1.731(3) . ?
O00C C00Y 1.338(4) . ?
O00F C00X 1.348(5) . ?
O00G C019 1.370(4) . ?
O00I C010 1.355(4) . ?
O00J C017 1.363(5) . ?
O00M H00M 0.71(6) . ?
O00N C01U 1.351(4) . ?
O00O C016 1.363(4) . ?
O00P H00P 0.92(5) . ?
O00Q C01Z 1.342(5) . ?
O00R C037 1.221(6) . ?
O00S C03Q 1.221(6) . ?
O00S C5 1.333(15) . ?
O00T C02V 1.215(6) . ?
O00U C03H 1.304(7) . ?
O00V C02R 1.227(6) . ?
O00W C02W 1.218(6) . ?
C00X C018 1.422(5) . ?
C00X C01I 1.394(6) . ?
C00Y C013 1.406(5) . ?
C00Y C021 1.409(5) . ?
N1 C2 1.443(6) . ?
N1 C1 1.447(6) . ?
N1 C4 1.314(7) . ?
C010 C01E 1.406(6) . ?
C010 C01J 1.407(5) . ?
C011 H01A 0.9900 . ?
C011 H01B 0.9900 . ?
C011 C01J 1.525(6) . ?
C011 C01K 1.510(6) . ?
C012 C019 1.396(5) . ?
C012 C01O 1.525(5) . ?
C012 C025 1.395(6) . ?
C013 C01Q 1.525(6) . ?
C013 C01T 1.380(5) . ?
N014 C02R 1.330(6) . ?
N014 C034 1.437(6) . ?
N014 C03L 1.456(7) . ?
N015 C02Y 1.433(6) . ?
N015 C03A 1.438(7) . ?
N015 C040 1.316(8) . ?
C016 C01F 1.402(5) . ?
C016 C01R 1.396(6) . ?
C017 C01A 1.402(6) . ?
C017 C01H 1.416(6) . ?
C018 C01D 1.521(6) . ?
C018 C02F 1.393(6) . ?
C019 C01B 1.408(5) . ?
C01A C01N 1.404(6) . ?
C01A C01Q 1.509(6) . ?
C01B C01D 1.516(6) . ?
C01B C01W 1.390(5) . ?
N01C C02W 1.319(6) . ?
N01C C03K 1.425(8) . ?
N01C C03Y 1.459(7) . ?
C01D H01C 0.9900 . ?
C01D H01D 0.9900 . ?
C01E C01M 1.523(5) . ?
C01E C026 1.388(6) . ?
C01F C01L 1.391(5) . ?
C01F C01P 1.525(6) . ?
C01G C01L 1.401(6) . ?
C01G C01V 1.396(6) . ?
C01G C02E 1.539(6) . ?
C01H C01S 1.387(6) . ?
C01H C02A 1.525(6) . ?
C01I C01M 1.519(6) . ?
C01I C02N 1.399(6) . ?
C01J C02I 1.397(6) . ?
C01K C01U 1.404(5) . ?
C01K C02L 1.395(6) . ?
C01L H01L 0.9500 . ?
C01M H01E 0.9900 . ?
C01M H01F 0.9900 . ?
C01N H01N 0.9500 . ?
C01N C028 1.386(6) . ?
C01O H01G 0.9900 . ?
C01O H01H 0.9900 . ?
C01O C01X 1.523(5) . ?
C01P H01I 0.9900 . ?
C01P H01J 0.9900 . ?
C01P C022 1.503(6) . ?
C01Q H01K 0.9900 . ?
C01Q H01M 0.9900 . ?
C01R C01V 1.401(5) . ?
C01R C023 1.511(5) . ?
C01S H01S 0.9500 . ?
C01S C028 1.400(6) . ?
C01T H01T 0.9500 . ?
C01T C029 1.396(6) . ?
C01U C01X 1.403(6) . ?
C01V H01V 0.9500 . ?
C01W H01W 0.9500 . ?
C01W C02G 1.386(6) . ?
C01X C02H 1.394(6) . ?
C01Y H01Y 0.9500 . ?
C01Y C021 1.400(5) . ?
C01Y C029 1.385(6) . ?
C01Z C022 1.412(5) . ?
C01Z C02C 1.406(6) . ?
C020 C026 1.406(6) . ?
C020 C02I 1.389(6) . ?
C020 C02P 1.531(6) . ?
C021 C023 1.515(6) . ?
C022 C02D 1.391(6) . ?
C023 H02A 0.9900 . ?
C023 H02B 0.9900 . ?
C024 H024 0.9500 . ?
C024 C02C 1.416(6) . ?
C024 C02K 1.394(6) . ?
C025 H025 0.9500 . ?
C025 C02G 1.392(6) . ?
C026 H026 0.9500 . ?
C027 C02F 1.387(6) . ?
C027 C02N 1.401(6) . ?
C027 C032 1.531(6) . ?
C028 C02M 1.533(6) . ?
C029 C02O 1.542(6) . ?
C02A H02C 0.9900 . ?
C02A H02D 0.9900 . ?
C02A C02C 1.523(5) . ?
N02B C037 1.328(7) . ?
N02B C03O 1.420(7) . ?
N02B C044 1.453(8) . ?
C02D H02E 0.9500 . ?
C02D C02K 1.387(7) . ?
C02E C02Q 1.521(7) . ?
C02E C033 1.538(7) . ?
C02E C035 1.544(7) . ?
C02F H02F 0.9500 . ?
C02G C02T 1.535(6) . ?
C02H H02H 0.9500 . ?
C02H C02J 1.400(6) . ?
C02I H02I 0.9500 . ?
C02J C02L 1.400(6) . ?
C02J C030 1.545(6) . ?
C02K C02Z 1.524(6) . ?
C02L H02L 0.9500 . ?
C02M C036 1.533(7) . ?
C02M C03E 1.538(7) . ?
C02M C03G 1.533(7) . ?
C02N H02N 0.9500 . ?
C02O C03R 1.534(7) . ?
C02O C03U 1.521(8) . ?
C02O C041 1.538(9) . ?
C02P C038 1.535(7) . ?
C02P C03D 1.542(7) . ?
C02P C03J 1.523(7) . ?
C02Q H02G 0.9800 . ?
C02Q H02J 0.9800 . ?
C02Q H02K 0.9800 . ?
C02R H02R 0.9500 . ?
N02S C02V 1.307(7) . ?
N02S C03Z 1.425(9) . ?
N02S C04D 1.479(9) . ?
C02T C7 1.536(12) . ?
C02T C6 1.510(11) . ?
C02T C8 1.586(12) . ?
C02T C6A 1.545(12) . ?
C02T C8A 1.519(11) . ?
C02T C7A 1.537(11) . ?
N02U C03Q 1.335(7) . ?
N02U C03S 1.445(9) . ?
N02U C045 1.449(8) . ?
C02V H02V 0.9500 . ?
C02W H02W 0.9500 . ?
C2 H2A 0.9800 . ?
C2 H2B 0.9800 . ?
C2 H2C 0.9800 . ?
C02Y H02M 0.9800 . ?
C02Y H02O 0.9800 . ?
C02Y H02P 0.9800 . ?
C02Z C03C 1.553(7) . ?
C02Z C03I 1.546(8) . ?
C02Z C03N 1.537(8) . ?
C030 C10 1.521(13) . ?
C030 C9 1.568(16) . ?
C030 C11 1.492(13) . ?
C030 C10A 1.518(10) . ?
C030 C9A 1.501(12) . ?
C030 C11A 1.532(12) . ?
O3 C4 1.243(7) . ?
C032 C03P 1.561(7) . ?
C032 C03W 1.507(8) . ?
C032 C049 1.521(9) . ?
C033 H03A 0.9800 . ?
C033 H03B 0.9800 . ?
C033 H03C 0.9800 . ?
C034 H12 0.9800 . ?
C034 H 0.9800 . ?
C034 HA 0.9800 . ?
C035 H03D 0.9800 . ?
C035 H03E 0.9800 . ?
C035 H03F 0.9800 . ?
C036 H03G 0.9800 . ?
C036 H03H 0.9800 . ?
C036 H03I 0.9800 . ?
C037 H037 0.9500 . ?
C038 H03J 0.9800 . ?
C038 H03K 0.9800 . ?
C038 H03L 0.9800 . ?
N039 C03H 1.347(8) . ?
N039 C048 1.444(8) . ?
N039 C04A 1.448(8) . ?
C03A H16 0.9800 . ?
C03A HB 0.9800 . ?
C03A HC 0.9800 . ?
C1 H1A 0.9800 . ?
C1 H1B 0.9800 . ?
C1 H1C 0.9800 . ?
C03C H03M 0.9800 . ?
C03C H03N 0.9800 . ?
C03C H03O 0.9800 . ?
C03D H03P 0.9800 . ?
C03D H03Q 0.9800 . ?
C03D H03R 0.9800 . ?
C03E H03S 0.9800 . ?
C03E H03T 0.9800 . ?
C03E H03U 0.9800 . ?
O03F C040 1.238(9) . ?
C03G H03V 0.9800 . ?
C03G H03W 0.9800 . ?
C03G H03X 0.9800 . ?
C03H H03Y 0.9500 . ?
C03I H03 0.9800 . ?
C03I HD 0.9800 . ?
C03I HE 0.9800 . ?
C03J H1 0.9800 . ?
C03J HF 0.9800 . ?
C03J HG 0.9800 . ?
C03K H14 0.9800 . ?
C03K HH 0.9800 . ?
C03K HI 0.9800 . ?
C03L H13 0.9800 . ?
C03L HJ 0.9800 . ?
C03L HK 0.9800 . ?
C03N H2 0.9800 . ?
C03N HL 0.9800 . ?
C03N HM 0.9800 . ?
C03O H3 0.9800 . ?
C03O HN 0.9798 . ?
C03O HO 0.9801 . ?
C03P H4 0.9800 . ?
C03P HP 0.9800 . ?
C03P HQ 0.9800 . ?
C03Q H5 0.9500 . ?
C03R H6 0.9800 . ?
C03R HR 0.9800 . ?
C03R HS 0.9800 . ?
C03S H7 0.9800 . ?
C03S HT 0.9800 . ?
C03S HU 0.9801 . ?
C4 H4A 0.9500 . ?
C03U H8 0.9800 . ?
C03U HV 0.9800 . ?
C03U HW 0.9800 . ?
C03W H9 0.9800 . ?
C03W HX 0.9800 . ?
C03W HY 0.9800 . ?
C03Y H15 0.9800 . ?
C03Y HZ 0.9800 . ?
C03Y H17 0.9800 . ?
C03Z H10 0.9800 . ?
C03Z H19 0.9800 . ?
C03Z H20 0.9800 . ?
C040 H040 0.9500 . ?
C041 H04A 0.9800 . ?
C041 H04B 0.9800 . ?
C041 H04C 0.9800 . ?
C044 H04D 0.9800 . ?
C044 H04E 0.9800 . ?
C044 H04F 0.9800 . ?
C045 H04G 0.9800 . ?
C045 H04H 0.9800 . ?
C045 H04I 0.9800 . ?
C10 H10A 0.9800 . ?
C10 H10B 0.9800 . ?
C10 H10C 0.9800 . ?
C048 H04J 0.9800 . ?
C048 H04K 0.9800 . ?
C048 H04L 0.9800 . ?
C049 H04M 0.9800 . ?
C049 H04N 0.9800 . ?
C049 H04O 0.9800 . ?
C04A H04P 0.9800 . ?
C04A H04Q 0.9800 . ?
C04A H04R 0.9800 . ?
C7 H7A 0.9800 . ?
C7 H7B 0.9800 . ?
C7 H7C 0.9800 . ?
C04D H04S 0.9800 . ?
C04D H04T 0.9800 . ?
C04D H04U 0.9800 . ?
C6 H6A 0.9800 . ?
C6 H6B 0.9800 . ?
C6 H6C 0.9800 . ?
C8 H8A 0.9800 . ?
C8 H8B 0.9800 . ?
C8 H8C 0.9800 . ?
C9 H9A 0.9800 . ?
C9 H9B 0.9800 . ?
C9 H9C 0.9800 . ?
C11 H11A 0.9800 . ?
C11 H11B 0.9800 . ?
C11 H11C 0.9800 . ?
N3 C12 1.411(14) . ?
N3 C19 1.401(8) . ?
N3 C3 1.461(8) . ?
C12 H12A 0.9500 . ?
C12 O1 1.341(12) . ?
C19 H19A 0.9800 . ?
C19 H19B 0.9800 . ?
C19 H19C 0.9800 . ?
C3 H3A 0.9800 . ?
C3 H3B 0.9800 . ?
C3 H3C 0.9800 . ?
N2 C15 1.270(15) . ?
N2 C13 1.418(9) . ?
N2 C14 1.431(9) . ?
C15 H15A 0.9500 . ?
C15 O12 1.594(17) . ?
C13 H13A 0.9800 . ?
C13 H13B 0.9800 . ?
C13 H13C 0.9800 . ?
C14 H14A 0.9800 . ?
C14 H14B 0.9800 . ?
C14 H14C 0.9800 . ?
N4 C18 1.296(15) . ?
N4 C17 1.437(8) . ?
N4 C16 1.431(8) . ?
O2 C18 1.287(13) . ?
C18 H18 0.9500 . ?
C17 H17A 0.9800 . ?
C17 H17B 0.9800 . ?
C17 H17C 0.9800 . ?
C16 H16A 0.9800 . ?
C16 H16B 0.9800 . ?
C16 H16C 0.9800 . ?
C5 H03Z 0.9500 . ?
C5 N02V 1.348(16) . ?
N02V C03T 1.447(17) . ?
N02V C0 1.441(17) . ?
C03T H11 0.9800 . ?
C03T H21 0.9800 . ?
C03T H22 0.9800 . ?
C0 H0A 0.9803 . ?
C0 H0B 0.9799 . ?
C0 H0C 0.9800 . ?
C6A H6AA 0.9800 . ?
C6A H6AB 0.9800 . ?
C6A H6AC 0.9800 . ?
C8A H8AA 0.9800 . ?
C8A H8AB 0.9800 . ?
C8A H8AC 0.9800 . ?
C7A H7AA 0.9800 . ?
C7A H7AB 0.9800 . ?
C7A H7AC 0.9800 . ?
C10A H10D 0.9800 . ?
C10A H10E 0.9800 . ?
C10A H10F 0.9800 . ?
C9A H9AA 0.9800 . ?
C9A H9AB 0.9800 . ?
C9A H9AC 0.9800 . ?
C11A H11D 0.9800 . ?
C11A H11E 0.9800 . ?
C11A H11F 0.9800 . ?

loop_
_geom_torsion_atom_site_label_1
_geom_torsion_atom_site_label_2
_geom_torsion_atom_site_label_3
_geom_torsion_atom_site_label_4
_geom_torsion
_geom_torsion_site_symmetry_1
_geom_torsion_site_symmetry_2
_geom_torsion_site_symmetry_3
_geom_torsion_site_symmetry_4
_geom_torsion_publ_flag
Co1 O00G C019 C012 -78.1(4) . . . . ?
Co1 O00G C019 C01B 101.4(4) . . . . ?
Co1 O00S C03Q N02U -158.2(5) . . . . ?
Co1 O00S C5 N02V 179.7(17) . . . . ?
Co1 O00U C03H N039 -113.0(6) . . . . ?
Co2 O00J C017 C01A -104.2(4) 7_656 . . . ?
Co2 O00J C017 C01H 74.0(4) 7_656 . . . ?
Co2 O00R C037 N02B -150.8(5) . . . . ?
Co2 O00T C02V N02S 177.4(4) . . . . ?
Al1 Al6 O00A Co2 -121.4(3) 7_656 . . . ?
Al1 Al6 O00A Al3 97.44(16) 7_656 . . 7_656 ?
Al1 Al6 O00H Co1 -30.4(3) 7_656 . . . ?
Al1 Al6 O00H Al3 -170.52(9) 7_656 . . . ?
Al1 Al6 O00H Al5 92.53(16) 7_656 . . . ?
Al1 Al6 O00L Al5 -141.79(10) 7_656 . . . ?
Al1 Al3 O00B Al2 150.3(3) . . . . ?
Al1 Al3 O00D Al4 45.8(3) . . . . ?
Al1 Al3 O00D Al5 -162.46(8) . . . . ?
Al1 Al3 O00M Co1 143.61(9) . . . . ?
Al1 Al3 O00M Co2 40.88(10) . . . 7_656 ?
Al1 O00C C00Y C013 44.9(5) . . . . ?
Al1 O00C C00Y C021 -135.9(3) . . . . ?
Al1 O00J C017 C01A 49.8(5) . . . . ?
Al1 O00J C017 C01H -132.0(3) . . . . ?
Al6 Al1 O00B Al3 -35.37(12) 7_656 . . . ?
Al6 Al1 O00B Al2 168.43(15) 7_656 . . . ?
Al6 Al1 O00C C00Y 36.8(4) 7_656 . . . ?
Al6 Al1 O00J Co2 29.65(13) 7_656 . . 7_656 ?
Al6 Al1 O00J C017 -129.0(3) 7_656 . . . ?
Al6 Al6 O00A Co2 102.9(2) 7_656 . . . ?
Al6 Al6 O00A Al1 -135.68(11) 7_656 . . 7_656 ?
Al6 Al6 O00A Al3 -38.24(12) 7_656 . . 7_656 ?
Al6 Al6 O00H Co1 103.3(2) 7_656 . . . ?
Al6 Al6 O00H Al3 -36.79(12) 7_656 . . . ?
Al6 Al6 O00H Al5 -133.73(10) 7_656 . . . ?
Al6 Al6 O00L Al5 78.84(17) 7_656 . . . ?
Al6 Al5 O00D Al3 36.66(12) . . . . ?
Al6 Al5 O00D Al4 -165.09(15) . . . . ?
Al6 Al5 O00F C00X -37.2(4) . . . . ?
Al6 Al5 O00G Co1 -29.24(12) . . . . ?
Al6 Al5 O00G C019 129.6(3) . . . . ?
Al3 Al1 O00B Al2 -156.2(3) . . . . ?
Al3 Al1 O00C C00Y 151.9(3) . . . . ?
Al3 Al1 O00E Al6 40.87(11) . . . 7_656 ?
Al3 Al1 O00J Co2 -36.63(10) . . . 7_656 ?
Al3 Al1 O00J C017 164.7(3) . . . . ?
Al3 Al5 O00D Al4 158.3(2) . . . . ?
Al3 Al5 O00F C00X -150.8(3) . . . . ?
Al3 Al5 O00G Co1 36.77(10) . . . . ?
Al3 Al5 O00G C019 -164.4(3) . . . . ?
Al3 Al5 O00L Al6 -39.04(11) . . . . ?
Al4 O00I C010 C01E 125.0(4) . . . . ?
Al4 O00I C010 C01J -56.9(5) . . . . ?
Al4 O00N C01U C01K 18.3(7) . . . . ?
Al4 O00N C01U C01X -164.0(3) . . . . ?
Al5 Al6 O00A Co2 -27.7(3) . . . . ?
Al5 Al6 O00A Al1 93.68(15) . . . 7_656 ?
Al5 Al6 O00A Al3 -168.88(8) . . . 7_656 ?
Al5 Al6 O00H Co1 -122.9(3) . . . . ?
Al5 Al6 O00H Al3 96.95(15) . . . . ?
Al5 Al3 O00B Al1 161.90(9) . . . . ?
Al5 Al3 O00B Al2 -47.8(3) . . . . ?
Al5 Al3 O00D Al4 -151.7(3) . . . . ?
Al5 Al3 O00M Co1 -39.05(10) . . . . ?
Al5 Al3 O00M Co2 -141.78(8) . . . 7_656 ?
Al5 O00F C00X C018 -48.3(5) . . . . ?
Al5 O00F C00X C01I 133.5(3) . . . . ?
Al5 O00G C019 C012 128.4(3) . . . . ?
Al5 O00G C019 C01B -52.1(5) . . . . ?
Al2 O00O C016 C01F 57.7(5) . . . . ?
Al2 O00O C016 C01R -125.4(4) . . . . ?
Al2 O00Q C01Z C022 -26.1(7) . . . . ?
Al2 O00Q C01Z C02C 153.9(4) . . . . ?
O00A Al1 O00B Al3 1.04(13) 7_656 . . . ?
O00A Al1 O00B Al2 -155.17(19) 7_656 . . . ?
O00A Al1 O00E Al6 0.77(12) 7_656 . . 7_656 ?
O00A Al1 O00J Co2 3.96(11) 7_656 . . 7_656 ?
O00A Al1 O00J C017 -154.7(3) 7_656 . . . ?
O00A Al6 O00L Al5 176.38(12) . . . . ?
O00A Al3 O00B Al1 -1.05(13) 7_656 . . . ?
O00A Al3 O00B Al2 149.2(2) 7_656 . . . ?
O00A Al3 O00D Al4 108.5(6) 7_656 . . . ?
O00A Al3 O00D Al5 -99.8(6) 7_656 . . . ?
O00A Al3 O00M Co1 101.62(12) 7_656 . . . ?
O00A Al3 O00M Co2 -1.11(11) 7_656 . . 7_656 ?
O00B Al1 O00C C00Y 154.1(3) . . . . ?
O00B Al1 O00E Al6 81.42(15) . . . 7_656 ?
O00B Al1 O00J Co2 -78.31(13) . . . 7_656 ?
O00B Al1 O00J C017 123.0(3) . . . . ?
O00B Al3 O00D Al4 36.0(3) . . . . ?
O00B Al3 O00D Al5 -172.28(13) . . . . ?
O00B Al3 O00M Co1 -176.48(11) . . . . ?
O00B Al3 O00M Co2 80.79(12) . . . 7_656 ?
O00B Al2 O00O C016 119.1(3) . . . . ?
O00B Al2 O00P Al4 -25.0(2) . . . . ?
O00B Al2 O00Q C01Z -150.3(5) . . . . ?
O00C Al1 O00B Al3 -178.06(13) . . . . ?
O00C Al1 O00B Al2 25.7(2) . . . . ?
O00C Al1 O00E Al6 -173.96(13) . . . 7_656 ?
O00C Al1 O00J Co2 178.01(11) . . . 7_656 ?
O00C Al1 O00J C017 19.3(3) . . . . ?
O00C C00Y C013 C01Q 0.0(5) . . . . ?
O00C C00Y C013 C01T 177.8(3) . . . . ?
O00C C00Y C021 C01Y -177.7(3) . . . . ?
O00C C00Y C021 C023 2.5(5) . . . . ?
O00D Al3 O00B Al1 168.67(13) . . . . ?
O00D Al3 O00B Al2 -41.1(2) . . . . ?
O00D Al3 O00M Co1 -78.93(13) . . . . ?
O00D Al3 O00M Co2 178.34(10) . . . 7_656 ?
O00D Al4 O00I C010 -120.6(3) . . . . ?
O00D Al4 O00N C01U 157.6(4) . . . . ?
O00D Al4 O00P Al2 21.6(3) . . . . ?
O00D Al5 O00F C00X -153.0(3) . . . . ?
O00D Al5 O00G Co1 78.43(13) . . . . ?
O00D Al5 O00G C019 -122.7(3) . . . . ?
O00D Al5 O00L Al6 -79.76(15) . . . . ?
O00E Al1 O00B Al3 -76.44(15) . . . . ?
O00E Al1 O00B Al2 127.36(17) . . . . ?
O00E Al1 O00C C00Y 42.7(4) . . . . ?
O00E Al1 O00J Co2 70.8(2) . . . 7_656 ?
O00E Al1 O00J C017 -87.9(3) . . . . ?
O00E Al6 O00A Co2 -122.2(2) 7_656 . . . ?
O00E Al6 O00A Al1 -0.77(12) 7_656 . . 7_656 ?
O00E Al6 O00A Al3 96.67(14) 7_656 . . 7_656 ?
O00E Al6 O00H Co1 -31.3(3) 7_656 . . . ?
O00E Al6 O00H Al3 -171.40(13) 7_656 . . . ?
O00E Al6 O00H Al5 91.65(13) 7_656 . . . ?
O00E Al6 O00L Al5 -102.49(13) 7_656 . . . ?
O00F Al5 O00D Al3 178.08(13) . . . . ?
O00F Al5 O00D Al4 -23.7(2) . . . . ?
O00F Al5 O00G Co1 -177.63(11) . . . . ?
O00F Al5 O00G C019 -18.8(3) . . . . ?
O00F Al5 O00L Al6 175.53(13) . . . . ?
O00F C00X C018 C01D 3.8(5) . . . . ?
O00F C00X C018 C02F -175.2(3) . . . . ?
O00F C00X C01I C01M -6.5(5) . . . . ?
O00F C00X C01I C02N 174.6(3) . . . . ?
O00G Al5 O00D Al3 -82.28(14) . . . . ?
O00G Al5 O00D Al4 75.97(19) . . . . ?
O00G Al5 O00F C00X 98.8(3) . . . . ?
O00G Al5 O00L Al6 69.5(2) . . . . ?
O00G C019 C01B C01D 12.3(6) . . . . ?
O00G C019 C01B C01W -171.1(4) . . . . ?
O00H Al6 O00L Al5 -0.97(12) . . . . ?
O00H Al3 O00D Al4 -151.5(2) . . . . ?
O00H Al3 O00D Al5 0.16(13) . . . . ?
O00H Al3 O00M Co1 2.74(11) . . . . ?
O00H Al3 O00M Co2 -99.99(11) . . . 7_656 ?
O00H Al5 O00D Al3 -0.16(13) . . . . ?
O00H Al5 O00D Al4 158.09(18) . . . . ?
O00H Al5 O00G Co1 -4.30(11) . . . . ?
O00H Al5 O00G C019 154.6(3) . . . . ?
O00H Al5 O00L Al6 0.93(12) . . . . ?
O00I Al4 O00D Al3 -147.3(2) . . . . ?
O00I Al4 O00D Al5 65.1(2) . . . . ?
O00I Al4 O00N C01U 26.9(5) . . . . ?
O00I Al4 O00P Al2 146.5(2) . . . . ?
O00I C010 C01E C01M -10.7(6) . . . . ?
O00I C010 C01E C026 171.7(4) . . . . ?
O00I C010 C01J C011 12.4(6) . . . . ?
O00I C010 C01J C02I -172.0(4) . . . . ?
O00J Al1 O00B Al3 82.29(14) . . . . ?
O00J Al1 O00B Al2 -73.91(19) . . . . ?
O00J Al1 O00C C00Y -97.5(4) . . . . ?
O00J Al1 O00E Al6 -67.2(2) . . . 7_656 ?
O00J C017 C01A C01N 171.0(3) . . . . ?
O00J C017 C01A C01Q -10.5(6) . . . . ?
O00J C017 C01H C01S -169.6(3) . . . . ?
O00J C017 C01H C02A 11.1(5) . . . . ?
O00K Al6 O00A Co2 143.8(2) . . . . ?
O00K Al6 O00A Co2 62.7(2) 7_656 . . . ?
O00K Al6 O00A Al1 -94.85(13) . . . 7_656 ?
O00K Al6 O00A Al1 -175.90(12) 7_656 . . 7_656 ?
O00K Al6 O00A Al3 2.60(13) . . . 7_656 ?
O00K Al6 O00A Al3 -78.46(14) 7_656 . . 7_656 ?
O00K Al6 O00H Co1 143.7(2) 7_656 . . . ?
O00K Al6 O00H Co1 62.8(2) . . . . ?
O00K Al6 O00H Al3 3.56(13) 7_656 . . . ?
O00K Al6 O00H Al3 -77.35(14) . . . . ?
O00K Al6 O00H Al5 -93.38(12) 7_656 . . . ?
O00K Al6 O00H Al5 -174.30(12) . . . . ?
O00K Al6 O00L Al5 81.51(13) 7_656 . . . ?
O00K Al3 O00B Al1 72.10(13) 7_656 . . . ?
O00K Al3 O00B Al2 -137.6(2) 7_656 . . . ?
O00K Al3 O00D Al4 134.4(2) 7_656 . . . ?
O00K Al3 O00D Al5 -73.94(13) 7_656 . . . ?
O00K Al3 O00M Co1 52.4(3) 7_656 . . . ?
O00K Al3 O00M Co2 -50.3(3) 7_656 . . 7_656 ?
O00L Al6 O00A Co2 -31.3(2) . . . . ?
O00L Al6 O00A Al1 90.11(13) . . . 7_656 ?
O00L Al6 O00A Al3 -172.45(13) . . . 7_656 ?
O00L Al6 O00H Co1 -122.0(2) . . . . ?
O00L Al6 O00H Al3 97.88(14) . . . . ?
O00L Al6 O00H Al5 0.93(12) . . . . ?
O00L Al5 O00D Al3 77.05(15) . . . . ?
O00L Al5 O00D Al4 -124.70(17) . . . . ?
O00L Al5 O00F C00X -41.5(4) . . . . ?
O00L Al5 O00G Co1 -71.4(2) . . . . ?
O00L Al5 O00G C019 87.4(3) . . . . ?
O00M Al3 O00B Al1 -84.77(15) . . . . ?
O00M Al3 O00B Al2 65.5(3) . . . . ?
O00M Al3 O00D Al4 -68.6(3) . . . . ?
O00M Al3 O00D Al5 83.13(14) . . . . ?
O00N Al4 O00D Al3 85.0(2) . . . . ?
O00N Al4 O00D Al5 -62.6(2) . . . . ?
O00N Al4 O00I C010 3.8(4) . . . . ?
O00N Al4 O00P Al2 -91.6(2) . . . . ?
O00N C01U C01X C01O 5.6(6) . . . . ?
O00N C01U C01X C02H -176.0(4) . . . . ?
O00O Al2 O00B Al1 -63.3(2) . . . . ?
O00O Al2 O00B Al3 151.2(2) . . . . ?
O00O Al2 O00P Al4 -148.3(2) . . . . ?
O00O Al2 O00Q C01Z -18.6(5) . . . . ?
O00O C016 C01F C01L 174.3(4) . . . . ?
O00O C016 C01F C01P -12.3(6) . . . . ?
O00O C016 C01R C01V -175.0(4) . . . . ?
O00O C016 C01R C023 7.3(6) . . . . ?
O00P Al4 O00D Al3 -30.9(3) . . . . ?
O00P Al4 O00D Al5 -178.47(17) . . . . ?
O00P Al4 O00I C010 123.7(3) . . . . ?
O00P Al4 O00N C01U -90.4(5) . . . . ?
O00P Al2 O00B Al1 -175.01(17) . . . . ?
O00P Al2 O00B Al3 39.5(3) . . . . ?
O00P Al2 O00O C016 -128.1(3) . . . . ?
O00P Al2 O00Q C01Z 96.5(5) . . . . ?
O00Q Al2 O00B Al1 65.4(2) . . . . ?
O00Q Al2 O00B Al3 -80.1(2) . . . . ?
O00Q Al2 O00O C016 -6.4(4) . . . . ?
O00Q Al2 O00P Al4 89.9(2) . . . . ?
O00Q C01Z C022 C01P 8.4(6) . . . . ?
O00Q C01Z C022 C02D -176.6(4) . . . . ?
O00Q C01Z C02C C024 176.7(4) . . . . ?
O00Q C01Z C02C C02A -6.2(6) . . . . ?
O00S C5 N02V C03T -4(4) . . . . ?
O00S C5 N02V C0 165(3) . . . . ?
C00X C018 C01D C01B -70.8(5) . . . . ?
C00X C018 C02F C027 -1.0(6) . . . . ?
C00X C01I C01M C01E 83.0(5) . . . . ?
C00X C01I C02N C027 2.3(6) . . . . ?
C00Y C013 C01Q C01A 67.7(5) . . . . ?
C00Y C013 C01T C029 0.2(6) . . . . ?
C00Y C021 C023 C01R -79.8(4) . . . . ?
C010 C01E C01M C01I -106.3(4) . . . . ?
C010 C01E C026 C020 1.8(6) . . . . ?
C010 C01J C02I C020 -1.1(6) . . . . ?
C011 C01J C02I C020 174.6(4) . . . . ?
C011 C01K C01U O00N -8.4(6) . . . . ?
C011 C01K C01U C01X 174.0(4) . . . . ?
C011 C01K C02L C02J -175.0(4) . . . . ?
C012 C019 C01B C01D -168.2(4) . . . . ?
C012 C019 C01B C01W 8.4(6) . . . . ?
C012 C01O C01X C01U 93.1(4) . . . . ?
C012 C01O C01X C02H -85.1(5) . . . . ?
C012 C025 C02G C01W 3.4(6) . . . . ?
C012 C025 C02G C02T -174.5(4) . . . . ?
C013 C00Y C021 C01Y 1.5(6) . . . . ?
C013 C00Y C021 C023 -178.3(3) . . . . ?
C013 C01T C029 C01Y 0.8(6) . . . . ?
C013 C01T C029 C02O 179.0(4) . . . . ?
C016 C01F C01L C01G 0.6(6) . . . . ?
C016 C01F C01P C022 -94.2(5) . . . . ?
C016 C01R C01V C01G 0.8(6) . . . . ?
C016 C01R C023 C021 108.7(4) . . . . ?
C017 C01A C01N C028 0.8(6) . . . . ?
C017 C01A C01Q C013 -94.5(4) . . . . ?
C017 C01H C01S C028 -3.6(6) . . . . ?
C017 C01H C02A C02C 105.0(4) . . . . ?
C018 C00X C01I C01M 175.2(3) . . . . ?
C018 C00X C01I C02N -3.7(6) . . . . ?
C019 C012 C01O C01X -108.5(4) . . . . ?
C019 C012 C025 C02G 3.3(6) . . . . ?
C019 C01B C01D C018 94.1(4) . . . . ?
C019 C01B C01W C02G -1.6(6) . . . . ?
C01A C017 C01H C01S 8.6(6) . . . . ?
C01A C017 C01H C02A -170.7(4) . . . . ?
C01A C01N C028 C01S 4.2(6) . . . . ?
C01A C01N C028 C02M -170.6(4) . . . . ?
C01B C01W C02G C025 -4.2(6) . . . . ?
C01B C01W C02G C02T 173.6(4) . . . . ?
C01D C018 C02F C027 180.0(4) . . . . ?
C01D C01B C01W C02G 175.1(4) . . . . ?
C01E C010 C01J C011 -169.5(4) . . . . ?
C01E C010 C01J C02I 6.1(6) . . . . ?
C01F C016 C01R C01V 1.9(6) . . . . ?
C01F C016 C01R C023 -175.8(4) . . . . ?
C01F C01P C022 C01Z 81.9(5) . . . . ?
C01F C01P C022 C02D -93.0(4) . . . . ?
C01H C017 C01A C01N -7.3(5) . . . . ?
C01H C017 C01A C01Q 171.3(3) . . . . ?
C01H C01S C028 C01N -2.8(6) . . . . ?
C01H C01S C028 C02M 172.0(4) . . . . ?
C01H C02A C02C C01Z -93.6(5) . . . . ?
C01H C02A C02C C024 83.6(5) . . . . ?
C01I C00X C018 C01D -178.0(4) . . . . ?
C01I C00X C018 C02F 3.0(5) . . . . ?
C01J C010 C01E C01M 171.1(4) . . . . ?
C01J C010 C01E C026 -6.4(6) . . . . ?
C01J C011 C01K C01U -79.8(5) . . . . ?
C01J C011 C01K C02L 95.2(4) . . . . ?
C01K C011 C01J C010 93.6(5) . . . . ?
C01K C011 C01J C02I -82.0(4) . . . . ?
C01K C01U C01X C01O -176.7(4) . . . . ?
C01K C01U C01X C02H 1.6(6) . . . . ?
C01L C01F C01P C022 79.2(4) . . . . ?
C01L C01G C01V C01R -2.7(6) . . . . ?
C01L C01G C02E C02Q -177.0(4) . . . . ?
C01L C01G C02E C033 63.2(5) . . . . ?
C01L C01G C02E C035 -55.8(6) . . . . ?
C01M C01E C026 C020 -175.8(4) . . . . ?
C01M C01I C02N C027 -176.5(4) . . . . ?
C01N C01A C01Q C013 84.1(4) . . . . ?
C01N C028 C02M C036 69.9(5) . . . . ?
C01N C028 C02M C03E -169.9(4) . . . . ?
C01N C028 C02M C03G -48.4(6) . . . . ?
C01O C012 C019 O00G -9.8(6) . . . . ?
C01O C012 C019 C01B 170.7(4) . . . . ?
C01O C012 C025 C02G -176.6(4) . . . . ?
C01O C01X C02H C02J 177.1(4) . . . . ?
C01P C01F C01L C01G -173.2(4) . . . . ?
C01P C022 C02D C02K 173.4(4) . . . . ?
C01Q C013 C01T C029 178.0(4) . . . . ?
C01Q C01A C01N C028 -177.8(4) . . . . ?
C01R C016 C01F C01L -2.5(6) . . . . ?
C01R C016 C01F C01P 170.9(4) . . . . ?
C01S C01H C02A C02C -74.4(5) . . . . ?
C01S C028 C02M C036 -104.7(5) . . . . ?
C01S C028 C02M C03E 15.6(6) . . . . ?
C01S C028 C02M C03G 137.0(5) . . . . ?
C01T C013 C01Q C01A -110.0(4) . . . . ?
C01T C029 C02O C03R -60.4(6) . . . . ?
C01T C029 C02O C03U -178.9(5) . . . . ?
C01T C029 C02O C041 59.3(6) . . . . ?
C01U C01K C02L C02J 0.2(7) . . . . ?
C01U C01X C02H C02J -1.1(6) . . . . ?
C01V C01G C01L C01F 2.0(6) . . . . ?
C01V C01G C02E C02Q 3.8(6) . . . . ?
C01V C01G C02E C033 -116.1(5) . . . . ?
C01V C01G C02E C035 125.0(5) . . . . ?
C01V C01R C023 C021 -69.0(5) . . . . ?
C01W C01B C01D C018 -82.5(4) . . . . ?
C01W C02G C02T C7 129.6(8) . . . . ?
C01W C02G C02T C6 5.6(9) . . . . ?
C01W C02G C02T C8 -113.1(7) . . . . ?
C01W C02G C02T C6A -75.2(12) . . . . ?
C01W C02G C02T C8A 167.1(10) . . . . ?
C01W C02G C02T C7A 44.9(10) . . . . ?
C01X C02H C02J C02L 0.2(7) . . . . ?
C01X C02H C02J C030 177.9(4) . . . . ?
C01Y C021 C023 C01R 100.4(4) . . . . ?
C01Y C029 C02O C03R 117.7(5) . . . . ?
C01Y C029 C02O C03U -0.8(7) . . . . ?
C01Y C029 C02O C041 -122.6(5) . . . . ?
C01Z C022 C02D C02K -1.6(7) . . . . ?
C021 C00Y C013 C01Q -179.2(3) . . . . ?
C021 C00Y C013 C01T -1.4(6) . . . . ?
C021 C01Y C029 C01T -0.7(6) . . . . ?
C021 C01Y C029 C02O -178.9(4) . . . . ?
C022 C01Z C02C C024 -3.4(6) . . . . ?
C022 C01Z C02C C02A 173.8(4) . . . . ?
C022 C02D C02K C024 -0.3(7) . . . . ?
C022 C02D C02K C02Z 179.5(4) . . . . ?
C023 C01R C01V C01G 178.6(4) . . . . ?
C024 C02K C02Z C03C -122.9(5) . . . . ?
C024 C02K C02Z C03I 118.8(5) . . . . ?
C024 C02K C02Z C03N -3.1(7) . . . . ?
C025 C012 C019 O00G 170.4(4) . . . . ?
C025 C012 C019 C01B -9.1(6) . . . . ?
C025 C012 C01O C01X 71.4(5) . . . . ?
C025 C02G C02T C7 -52.7(8) . . . . ?
C025 C02G C02T C6 -176.8(8) . . . . ?
C025 C02G C02T C8 64.6(7) . . . . ?
C025 C02G C02T C6A 102.5(12) . . . . ?
C025 C02G C02T C8A -15.2(11) . . . . ?
C025 C02G C02T C7A -137.4(9) . . . . ?
C026 C01E C01M C01I 71.3(5) . . . . ?
C026 C020 C02I C01J -3.4(6) . . . . ?
C026 C020 C02P C038 -176.3(4) . . . . ?
C026 C020 C02P C03D 64.5(5) . . . . ?
C026 C020 C02P C03J -55.4(6) . . . . ?
C029 C01Y C021 C00Y -0.4(6) . . . . ?
C029 C01Y C021 C023 179.3(4) . . . . ?
C02A C01H C01S C028 175.8(4) . . . . ?
C02C C01Z C022 C01P -171.6(4) . . . . ?
C02C C01Z C022 C02D 3.4(6) . . . . ?
C02C C024 C02K C02D 0.3(7) . . . . ?
C02C C024 C02K C02Z -179.4(4) . . . . ?
C02D C02K C02Z C03C 57.3(6) . . . . ?
C02D C02K C02Z C03I -61.0(6) . . . . ?
C02D C02K C02Z C03N 177.1(5) . . . . ?
C02E C01G C01L C01F -177.3(4) . . . . ?
C02E C01G C01V C01R 176.6(4) . . . . ?
C02F C018 C01D C01B 108.2(4) . . . . ?
C02F C027 C02N C01I -0.3(6) . . . . ?
C02F C027 C032 C03P 59.6(6) . . . . ?
C02F C027 C032 C03W 176.4(5) . . . . ?
C02F C027 C032 C049 -55.1(7) . . . . ?
C02H C02J C02L C01K 0.3(7) . . . . ?
C02H C02J C030 C10 167.3(10) . . . . ?
C02H C02J C030 C9 51.6(10) . . . . ?
C02H C02J C030 C11 -65.1(10) . . . . ?
C02H C02J C030 C10A 136.7(8) . . . . ?
C02H C02J C030 C9A 13.7(13) . . . . ?
C02H C02J C030 C11A -105.0(10) . . . . ?
C02I C020 C026 C01E 3.1(6) . . . . ?
C02I C020 C02P C038 5.5(6) . . . . ?
C02I C020 C02P C03D -113.8(5) . . . . ?
C02I C020 C02P C03J 126.3(5) . . . . ?
C02K C024 C02C C01Z 1.5(6) . . . . ?
C02K C024 C02C C02A -175.7(4) . . . . ?
C02L C01K C01U O00N 176.4(4) . . . . ?
C02L C01K C01U C01X -1.1(6) . . . . ?
C02L C02J C030 C10 -15.0(12) . . . . ?
C02L C02J C030 C9 -130.8(9) . . . . ?
C02L C02J C030 C11 112.6(10) . . . . ?
C02L C02J C030 C10A -45.6(9) . . . . ?
C02L C02J C030 C9A -168.6(11) . . . . ?
C02L C02J C030 C11A 72.6(10) . . . . ?
C02N C01I C01M C01E -98.1(5) . . . . ?
C02N C027 C02F C018 -0.4(6) . . . . ?
C02N C027 C032 C03P -120.3(5) . . . . ?
C02N C027 C032 C03W -3.5(7) . . . . ?
C02N C027 C032 C049 125.0(6) . . . . ?
C02P C020 C026 C01E -175.3(4) . . . . ?
C02P C020 C02I C01J 174.9(4) . . . . ?
C2 N1 C4 O3 177.6(7) . . . . ?
C02Y N015 C040 O03F 179.5(7) . . . . ?
C030 C02J C02L C01K -177.5(4) . . . . ?
C032 C027 C02F C018 179.7(4) . . . . ?
C032 C027 C02N C01I 179.6(4) . . . . ?
C034 N014 C02R O00V -2.9(8) . . . . ?
C03A N015 C040 O03F -3.7(10) . . . . ?
C1 N1 C4 O3 -0.8(11) . . . . ?
C03K N01C C02W O00W -3.8(8) . . . . ?
C03L N014 C02R O00V -174.8(5) . . . . ?
C03O N02B C037 O00R 6.5(9) . . . . ?
C03S N02U C03Q O00S -4.5(11) . . . . ?
C03Y N01C C02W O00W -178.5(5) . . . . ?
C03Z N02S C02V O00T -1.5(9) . . . . ?
C044 N02B C037 O00R -178.3(7) . . . . ?
C045 N02U C03Q O00S 179.5(6) . . . . ?
C048 N039 C03H O00U 4.0(10) . . . . ?
C04A N039 C03H O00U -174.0(6) . . . . ?
C04D N02S C02V O00T -174.6(6) . . . . ?
C19 N3 C12 O1 -1.9(16) . . . . ?
C3 N3 C12 O1 -171.5(8) . . . . ?
C13 N2 C15 O12 178.9(10) . . . . ?
C14 N2 C15 O12 -1(2) . . . . ?
C17 N4 C18 O2 14(2) . . . . ?
C16 N4 C18 O2 -145.8(14) . . . . ?

loop_
_smtbx_masks_void_nr
_smtbx_masks_void_average_x
_smtbx_masks_void_average_y
_smtbx_masks_void_average_z
_smtbx_masks_void_volume
_smtbx_masks_void_count_electrons
_smtbx_masks_void_content
1 0.000 0.420 0.250 847.4 156.8 '4 C3H7ON'
2 0.000 -0.420 0.750 847.4 156.7 '4 C3H7ON'
3 0.240 0.224 0.305 45.2 1.0 '0 C3H7ON'
4 0.240 0.776 0.805 45.2 1.0 '0 C3H7ON'
5 0.260 0.276 0.695 45.2 0.0 '0 C3H7ON'
6 0.260 0.724 0.195 45.2 0.0 '0 C3H7ON'
7 0.500 -0.080 0.250 847.4 156.8 '4 C3H7ON'
8 0.500 0.080 0.750 847.4 156.7 '4 C3H7ON'
9 0.740 0.276 0.805 45.2 1.0 '0 C3H7ON'
10 0.740 0.724 0.305 45.2 1.0 '0 C3H7ON'
11 0.760 0.224 0.195 45.2 0.0 '0 C3H7ON'
12 0.760 0.776 0.695 45.2 0.0 '0 C3H7ON'
